data_1558358
loop_
_publ_author_name
'Berry, Stuart N.'
'Qin, Lei'
'Lewis, William'
'Jolliffe, Katrina A.'

_publ_section_title
;
 Conformationally Adaptable Macrocyclic Receptors for Ditopic Anions:
 Analysis of Chelate Cooperativity in Aqueous Containing Media
;
_journal_name_full 'Chemical Science'
_journal_paper_doi 10.1039/D0SC02533J
_journal_year 2020
_chemical_formula_moiety 'C60 H70 N10 S4, C6 H8 O4, 2(C16 H36 N)'
_chemical_formula_sum 'C98 H150 N12 O4 S4'
_chemical_formula_weight 1688.53
_space_group_crystal_system triclinic
_space_group_IT_number 2
_space_group_name_Hall '-P 1'
_space_group_name_H-M_alt 'P -1'
_atom_sites_solution_hydrogens mixed
_atom_sites_solution_primary iterative
_audit_creation_date 2019-03-11
_audit_creation_method
;
Olex2 1.2
(compiled 2018.05.29 svn.r3508 for OlexSys, GUI svn.r5506)
;
_audit_update_record
;
2019-09-20 deposited with the CCDC.	2020-06-16 downloaded from the CCDC.
;
_cell_angle_alpha 87.790(3)
_cell_angle_beta 79.140(4)
_cell_angle_gamma 67.556(5)
_cell_formula_units_Z 2
_cell_length_a 14.5133(7)
_cell_length_b 16.3538(7)
_cell_length_c 22.1946(8)
_cell_measurement_reflns_used 11066
_cell_measurement_temperature 100(2)
_cell_measurement_theta_max 71.4050
_cell_measurement_theta_min 3.6050
_cell_volume 4778.4(4)
_computing_cell_refinement 'CrysAlisPro 1.171.39.46e (Rigaku OD, 2018)'
_computing_data_collection 'CrysAlisPro 1.171.39.46e (Rigaku OD, 2018)'
_computing_data_reduction 'CrysAlisPro 1.171.39.46e (Rigaku OD, 2018)'
_computing_molecular_graphics 'Olex2 (Dolomanov et al., 2009)'
_computing_publication_material 'Olex2 (Dolomanov et al., 2009)'
_computing_structure_refinement 'ShelXL (Sheldrick, 2015)'
_computing_structure_solution 'olex2.solve (Bourhis et al., 2015)'
_diffrn_ambient_environment N~2~
_diffrn_ambient_temperature 100(2)
_diffrn_detector 'CCD area detector'
_diffrn_detector_area_resol_mean 5.2930
_diffrn_detector_type 'Agilent Diffraction Atlas detector'
_diffrn_measured_fraction_theta_full 0.987
_diffrn_measured_fraction_theta_max 0.987
_diffrn_measurement_details
;
List of Runs (angles in degrees, time in seconds):

  # Type    Start    End  Width  t~exp~   \w     \q     \k     \f   Frames
#--------------------------------------------------------------------------
  1  \w    -74.00  46.00   1.00   30.00    --  -38.00  77.00  60.00  120
  2  \w    -71.00  40.00   1.00   30.00    --  -38.00  57.00 -90.00  111
  3  \w   -130.00  54.00   1.00   30.00    --  -38.00   0.00 240.00  184
  4  \w     55.00 129.00   1.00   30.00    --   38.00-178.00  60.00   74
  5  \w     55.00 129.00   1.00   30.00    --   38.00-178.00-120.00   74
  6  \w     26.00  91.00   1.00  120.00    --  107.26 -30.00  30.00   65
  7  \w     26.00  91.00   1.00  120.00    --  107.26 -30.00 150.00   65
  8  \w     21.00 110.00   1.00  120.00    --  107.26 -95.00 -30.00   89
  9  \w     26.00  91.00   1.00  120.00    --  107.26 -30.00  90.00   65
 10  \w     26.00 112.00   1.00  120.00    --  107.26-111.00-180.00   86
 11  \w    100.00 178.00   1.00  120.00    --  107.26 111.00-180.00   78
 12  \w     26.00 112.00   1.00  120.00    --  107.26-111.00 -90.00   86
 13  \f     10.00 117.00   1.00  120.00  40.00 107.26   0.00    --   107
 14  \w     29.00  98.00   1.00  120.00    --  107.26 -45.00 -60.00   69
 15  \w     26.00 112.00   1.00  120.00    --  107.26-111.00  30.00   86
 16  \w     29.00 140.00   1.00  120.00    --  107.26 -61.00-120.00  111
 17  \w     76.00 178.00   1.00  120.00    --  107.26  45.00-150.00  102
 18  \w     26.00  91.00   1.00  120.00    --  107.26 -30.00-150.00   65
 19  \w     26.00 112.00   1.00  120.00    --  107.26-111.00 120.00   86
 20  \w     23.00 143.00   1.00  120.00    --  107.26 -77.00 120.00  120
 21  \w    100.00 178.00   1.00  120.00    --  107.26  80.00  -9.00   78
 22  \w   -122.00  -2.00   1.00   30.00    --  -38.00 -77.00  60.00  120
 23  \w   -122.00 -94.00   1.00   30.00    --  -38.00 -77.00 -90.00   28
 24  \w   -116.00  -5.00   1.00   30.00    --  -38.00 -57.00 150.00  111
;
_diffrn_measurement_device '\k-geometry diffractometer'
_diffrn_measurement_device_type 'SuperNova-Duo, Atlas'
_diffrn_measurement_method '\w and \f scans'
_diffrn_orient_matrix_type 'CrysAlisPro convention (1999,Acta A55,543-557)'
_diffrn_orient_matrix_UB_11 0.0722395000
_diffrn_orient_matrix_UB_12 0.0378993000
_diffrn_orient_matrix_UB_13 0.0200054000
_diffrn_orient_matrix_UB_21 0.0807839000
_diffrn_orient_matrix_UB_22 -0.0449117000
_diffrn_orient_matrix_UB_23 -0.0570745000
_diffrn_orient_matrix_UB_31 -0.0439193000
_diffrn_orient_matrix_UB_32 0.0833596000
_diffrn_orient_matrix_UB_33 -0.0366650000
_diffrn_radiation_collimation 'focusing mirrors'
_diffrn_radiation_monochromator mirror
_diffrn_radiation_probe x-ray
_diffrn_radiation_type CuK\a
_diffrn_radiation_wavelength 1.54184
_diffrn_radiation_wavelength_determination fundamental
_diffrn_reflns_av_R_equivalents 0.0970
_diffrn_reflns_av_unetI/netI 0.1185
_diffrn_reflns_Laue_measured_fraction_full 0.987
_diffrn_reflns_Laue_measured_fraction_max 0.987
_diffrn_reflns_limit_h_max 17
_diffrn_reflns_limit_h_min -17
_diffrn_reflns_limit_k_max 19
_diffrn_reflns_limit_k_min -17
_diffrn_reflns_limit_l_max 21
_diffrn_reflns_limit_l_min -26
_diffrn_reflns_number 37622
_diffrn_reflns_point_group_measured_fraction_full 0.987
_diffrn_reflns_point_group_measured_fraction_max 0.987
_diffrn_reflns_theta_full 66.600
_diffrn_reflns_theta_max 66.600
_diffrn_reflns_theta_min 3.511
_diffrn_source 'microfocus sealed tube'
_diffrn_source_current 0.8
_diffrn_source_power 0.04
_diffrn_source_target Cu
_diffrn_source_type 'Agilent Diffraction microfocus tube'
_diffrn_source_voltage 50
_exptl_absorpt_coefficient_mu 1.343
_exptl_absorpt_correction_T_max 1.000
_exptl_absorpt_correction_T_min 0.833
_exptl_absorpt_correction_type gaussian
_exptl_absorpt_process_details
;
CrysAlisPro 1.171.39.46e (Rigaku Oxford Diffraction, 2018)
Numerical absorption correction based on gaussian integration over
			a multifaceted crystal model
Empirical absorption correction using spherical harmonics,
 implemented in SCALE3 ABSPACK scaling algorithm.
;
_exptl_crystal_colour 'clear light brown'
_exptl_crystal_colour_lustre clear
_exptl_crystal_colour_modifier light
_exptl_crystal_colour_primary brown
_exptl_crystal_density_diffrn 1.174
_exptl_crystal_description plate
_exptl_crystal_F_000 1836
_exptl_crystal_recrystallization_method 'crystallised from DMSO'
_exptl_crystal_size_max 0.12
_exptl_crystal_size_mid 0.07
_exptl_crystal_size_min 0.044
_refine_diff_density_max 0.736
_refine_diff_density_min -1.012
_refine_diff_density_rms 0.110
_refine_ls_extinction_method none
_refine_ls_goodness_of_fit_ref 1.139
_refine_ls_hydrogen_treatment mixed
_refine_ls_matrix_type full
_refine_ls_number_parameters 1113
_refine_ls_number_reflns 16684
_refine_ls_number_restraints 10
_refine_ls_restrained_S_all 1.139
_refine_ls_R_factor_all 0.1645
_refine_ls_R_factor_gt 0.0868
_refine_ls_shift/su_max 0.000
_refine_ls_shift/su_mean 0.000
_refine_ls_structure_factor_coef Fsqd
_refine_ls_weighting_details 'w=1/[\s^2^(Fo^2^)+(0.1606P)^2^+4.8512P] where P=(Fo^2^+2Fc^2^)/3'
_refine_ls_weighting_scheme calc
_refine_ls_wR_factor_gt 0.2423
_refine_ls_wR_factor_ref 0.3401
_reflns_Friedel_coverage 0.000
_reflns_number_gt 8214
_reflns_number_total 16684
_reflns_threshold_expression 'I > 2\s(I)'
_cod_data_source_file d0sc02533j2.cif
_cod_data_source_block kaj19_s1741_2
_cod_database_code 1558358
_sydney_internal_submission_code kaj19_s1741_2
_sydney_internal_submission_date 2019-02-15
_sydney_internal_submission_number s1741
_sydney_internal_client_code SNB
_sydney_internal_client_email stuart.berry@sydney.edu.au
_sydney_internal_client_name 'Stuart Berry'
_sydney_internal_supervisor_code kaj
_sydney_internal_supervisor_name 'Kate Jolliffe'
_sydney_internal_collection_date 2019-02-25
_sydney_internal_collection_user wlew0588
_sydney_internal_process_date 2019-03-06
_sydney_internal_process_user wlew0588
_sydney_internal_solution_date 2019-03-11
_sydney_internal_solution_user wlew0588
_sydney_internal_refine_date 2019-03-11
_sydney_internal_refine_user wlew0588
_sydney_internal_check_and_archive_date 2019-03-11
_sydney_internal_check_user wlew0588
_shelx_shelxl_version_number 2018/3
_chemical_oxdiff_formula C98H150N12O4S4
_chemical_oxdiff_usercomment 'SB-1-100 plus TBA(2) Adipate'
_shelx_space_group_comment
;
The symmetry employed for this shelxl refinement is uniquely defined
by the following loop, which should always be used as a source of
symmetry information in preference to the above space-group names.
They are only intended as comments.
;
_shelx_estimated_absorpt_t_max 0.943
_shelx_estimated_absorpt_t_min 0.855
_reflns_odcompleteness_completeness 98.73
_reflns_odcompleteness_iscentric 1
_reflns_odcompleteness_theta 67.13
_olex2_refinement_description
;
1. Fixed Uiso
 At 1.2 times of:
  All C(H) groups, All C(H,H) groups, All N(H) groups
 At 1.5 times of:
  All C(H,H,H) groups
2. Restrained distances
 N1-H1 = N2-H2 = N3-H3 = N4-H4 = N5-H5 = N6-H6 = N7-H7 = N8-H8 = N9-H9 = N10-H10
 0.88 with sigma of 0.02
3.a Secondary CH2 refined with riding coordinates:
 C15(H15A,H15B), C22(H22A,H22B), C37(H37A,H37B), C44(H44A,H44B), C62(H62A,
 H62B), C63(H63A,H63B), C64(H64A,H64B), C65(H65A,H65B), C67(H67A,H67B),
 C68(H68A,H68B), C69(H69A,H69B), C71(H71A,H71B), C72(H72A,H72B), C73(H73A,H73B),
  C75(H75A,H75B), C76(H76A,H76B), C77(H77A,H77B), C79(H79A,H79B), C80(H80A,
 H80B), C81(H81A,H81B), C83(H83A,H83B), C84(H84A,H84B), C85(H85A,H85B),
 C87(H87A,H87B), C88(H88A,H88B), C89(H89A,H89B), C91(H91A,H91B), C92(H92A,H92B),
  C93(H93A,H93B), C95(H95A,H95B), C96(H96A,H96B), C97(H97A,H97B)
3.b Aromatic/amide H refined with riding coordinates:
 C5(H5A), C7(H7A), C10(H10A), C12(H12), C17(H17), C18(H18), C20(H20), C21(H21),
  C27(H27), C29(H29), C32(H32), C34(H34), C39(H39), C40(H40), C42(H42), C43(H43)
3.c Idealised Me refined as rotating group:
 C46(H46A,H46B,H46C), C47(H47A,H47B,H47C), C48(H48A,H48B,H48C), C50(H50A,H50B,
 H50C), C51(H51A,H51B,H51C), C52(H52A,H52B,H52C), C54(H54A,H54B,H54C), C55(H55A,
 H55B,H55C), C56(H56A,H56B,H56C), C58(H58A,H58B,H58C), C59(H59A,H59B,H59C),
 C60(H60A,H60B,H60C), C70(H70A,H70B,H70C), C74(H74A,H74B,H74C), C78(H78A,H78B,
 H78C), C82(H82A,H82B,H82C), C86(H86A,H86B,H86C), C90(H90A,H90B,H90C), C94(H94A,
 H94B,H94C), C98(H98A,H98B,H98C)
;
_olex2_date_sample_data_collection 2019-03-06
_olex2_date_sample_submission 2019-02-14
_olex2_exptl_crystal_mounting_method 'in paratone-N on a micromount'
_olex2_submission_original_sample_id 'SB-1-100 plus TBA(2) Adipate'
_olex2_submission_special_instructions 'No special instructions were received'
_oxdiff_diffrn_reflns_filtered 9928
_oxdiff_exptl_absorpt_empirical_details
;
Empirical correction (ABSPACK) includes:
- Absorption correction using spherical harmonics
- Frame scaling
;
_oxdiff_exptl_absorpt_empirical_full_max 1.476
_oxdiff_exptl_absorpt_empirical_full_min 0.301

loop_
_space_group_symop_operation_xyz
'x, y, z'
'-x, -y, -z'

loop_
_atom_site_label
_atom_site_type_symbol
_atom_site_fract_x
_atom_site_fract_y
_atom_site_fract_z
_atom_site_U_iso_or_equiv
_atom_site_adp_type
_atom_site_occupancy
_atom_site_site_symmetry_order
_atom_site_calc_flag
_atom_site_refinement_flags_posn
_atom_site_refinement_flags_adp
_atom_site_refinement_flags_occupancy
_atom_site_disorder_assembly
_atom_site_disorder_group
S1 S 0.27371(12) 0.65697(13) 0.84921(8) 0.0452(4) Uani 1 1 d . . . . .
S2 S -0.26613(17) 0.51252(19) 0.62616(9) 0.0685(7) Uani 1 1 d . . . . .
S3 S 0.02023(13) 0.91793(13) 0.25253(9) 0.0493(5) Uani 1 1 d . . . . .
S4 S 0.40414(15) 1.05024(13) 0.40444(8) 0.0494(5) Uani 1 1 d . . . . .
N1 N 0.2255(4) 0.7172(4) 0.7429(2) 0.0389(13) Uani 1 1 d D . . . .
H1 H 0.204(5) 0.710(5) 0.710(2) 0.047 Uiso 1 1 d DR . . . .
N2 N 0.1258(4) 0.6482(4) 0.7935(2) 0.0333(11) Uani 1 1 d D . . . .
H2 H 0.104(5) 0.649(5) 0.7594(18) 0.040 Uiso 1 1 d DR . . . .
N3 N -0.0324(4) 0.5844(4) 0.7747(2) 0.0372(12) Uani 1 1 d D . . . .
H3 H 0.010(4) 0.576(5) 0.7392(17) 0.045 Uiso 1 1 d DR . . . .
N4 N -0.1306(4) 0.5436(4) 0.6821(2) 0.0395(13) Uani 1 1 d D . . . .
H4 H -0.075(3) 0.554(5) 0.671(3) 0.047 Uiso 1 1 d DR . . . .
N5 N -0.1252(4) 0.5759(4) 0.5827(2) 0.0409(13) Uani 1 1 d D . . . .
H5 H -0.080(4) 0.598(4) 0.588(3) 0.049 Uiso 1 1 d DR . . . .
N6 N 0.0761(4) 0.7986(5) 0.3377(3) 0.0465(14) Uani 1 1 d D . . . .
H6 H 0.134(3) 0.760(4) 0.345(4) 0.056 Uiso 1 1 d DR . . . .
N7 N 0.1930(4) 0.7783(4) 0.2502(2) 0.0405(13) Uani 1 1 d D . . . .
H7 H 0.229(5) 0.733(3) 0.270(3) 0.049 Uiso 1 1 d DR . . . .
N8 N 0.3522(4) 0.8381(4) 0.2680(2) 0.0363(12) Uani 1 1 d D . . . .
H8 H 0.322(5) 0.827(5) 0.3037(17) 0.044 Uiso 1 1 d DR . . . .
N9 N 0.4386(4) 0.8861(4) 0.3633(2) 0.0355(12) Uani 1 1 d D . . . .
H9 H 0.422(5) 0.840(3) 0.372(3) 0.043 Uiso 1 1 d DR . . . .
N10 N 0.3769(4) 0.9153(4) 0.4642(2) 0.0388(12) Uani 1 1 d D . . . .
H10 H 0.368(5) 0.865(3) 0.469(3) 0.047 Uiso 1 1 d DR . . . .
C1 C 0.2044(5) 0.6763(5) 0.7935(3) 0.0360(15) Uani 1 1 d . . . . .
C2 C 0.0592(4) 0.6335(4) 0.8448(3) 0.0330(13) Uani 1 1 d . . . . .
C3 C -0.0147(4) 0.6033(4) 0.8304(3) 0.0296(13) Uani 1 1 d . . . . .
C4 C -0.0890(4) 0.5962(4) 0.8777(3) 0.0316(13) Uani 1 1 d . . . . .
C5 C -0.0917(4) 0.6149(4) 0.9390(3) 0.0339(14) Uani 1 1 d . . . . .
H5A H -0.141735 0.607565 0.970597 0.041 Uiso 1 1 calc R . . . .
C6 C -0.0198(4) 0.6443(4) 0.9530(3) 0.0317(13) Uani 1 1 d . . . . .
C7 C 0.0549(4) 0.6525(4) 0.9043(3) 0.0354(14) Uani 1 1 d . . . . .
H7A H 0.104173 0.672198 0.913984 0.042 Uiso 1 1 calc R . . . .
C8 C -0.1194(4) 0.5631(4) 0.7861(3) 0.0335(13) Uani 1 1 d . . . . .
C9 C -0.1681(5) 0.5407(5) 0.7445(3) 0.0382(15) Uani 1 1 d . . . . .
C10 C -0.2529(4) 0.5212(4) 0.7697(3) 0.0355(14) Uani 1 1 d . . . . .
H10A H -0.286701 0.504045 0.742930 0.043 Uiso 1 1 calc R . . . .
C11 C -0.2896(4) 0.5261(4) 0.8330(3) 0.0372(14) Uani 1 1 d . . . . .
C12 C -0.2417(4) 0.5509(5) 0.8725(3) 0.0388(15) Uani 1 1 d . . . . .
H12 H -0.267623 0.556268 0.915452 0.047 Uiso 1 1 calc R . . . .
C13 C -0.1548(5) 0.5682(5) 0.8494(3) 0.0349(14) Uani 1 1 d . . . . .
C14 C -0.1714(5) 0.5447(5) 0.6311(3) 0.0459(17) Uani 1 1 d . . . . .
C15 C -0.1463(6) 0.5788(5) 0.5204(3) 0.0491(18) Uani 1 1 d . . . . .
H15A H -0.220046 0.595814 0.522369 0.059 Uiso 1 1 calc R . . . .
H15B H -0.110432 0.519491 0.499798 0.059 Uiso 1 1 calc R . . . .
C16 C -0.1118(5) 0.6447(5) 0.4841(3) 0.0404(15) Uani 1 1 d . . . . .
C17 C -0.1374(5) 0.7297(5) 0.5089(3) 0.0441(16) Uani 1 1 d . . . . .
H17 H -0.177400 0.746260 0.548862 0.053 Uiso 1 1 calc R . . . .
C18 C -0.1047(5) 0.7893(5) 0.4754(3) 0.0441(16) Uani 1 1 d . . . . .
H18 H -0.120205 0.845757 0.493624 0.053 Uiso 1 1 calc R . . . .
C19 C -0.0495(5) 0.7696(5) 0.4155(3) 0.0422(16) Uani 1 1 d . . . . .
C20 C -0.0260(5) 0.6857(5) 0.3910(3) 0.0471(17) Uani 1 1 d . . . . .
H20 H 0.012455 0.669661 0.350560 0.056 Uiso 1 1 calc R . . . .
C21 C -0.0580(5) 0.6247(5) 0.4247(3) 0.0439(16) Uani 1 1 d . . . . .
H21 H -0.042555 0.568256 0.406532 0.053 Uiso 1 1 calc R . . . .
C22 C -0.0195(5) 0.8368(5) 0.3791(3) 0.0462(16) Uani 1 1 d . . . . .
H22A H -0.072704 0.869508 0.355196 0.055 Uiso 1 1 calc R . . . .
H22B H -0.015293 0.879820 0.407533 0.055 Uiso 1 1 calc R . . . .
C23 C 0.0996(5) 0.8282(5) 0.2827(3) 0.0412(16) Uani 1 1 d . . . . .
C24 C 0.2500(5) 0.8066(5) 0.2000(3) 0.0368(14) Uani 1 1 d . . . . .
C25 C 0.3264(4) 0.8325(4) 0.2121(3) 0.0328(13) Uani 1 1 d . . . . .
C26 C 0.3878(4) 0.8589(4) 0.1650(3) 0.0349(14) Uani 1 1 d . . . . .
C27 C 0.3703(5) 0.8603(4) 0.1050(3) 0.0350(14) Uani 1 1 d . . . . .
H27 H 0.410632 0.878472 0.072710 0.042 Uiso 1 1 calc R . . . .
C28 C 0.2943(5) 0.8352(5) 0.0923(3) 0.0381(15) Uani 1 1 d . . . . .
C29 C 0.2338(5) 0.8099(5) 0.1409(3) 0.0420(16) Uani 1 1 d . . . . .
H29 H 0.180458 0.794767 0.132382 0.050 Uiso 1 1 calc R . . . .
C30 C 0.4289(4) 0.8719(4) 0.2580(3) 0.0351(14) Uani 1 1 d . . . . .
C31 C 0.4709(4) 0.8981(4) 0.3007(3) 0.0353(14) Uani 1 1 d . . . . .
C32 C 0.5463(4) 0.9306(4) 0.2785(3) 0.0363(14) Uani 1 1 d . . . . .
H32 H 0.576938 0.948412 0.307074 0.044 Uiso 1 1 calc R . . . .
C33 C 0.5784(5) 0.9378(4) 0.2161(3) 0.0363(14) Uani 1 1 d . . . . .
C34 C 0.5310(5) 0.9174(4) 0.1744(3) 0.0349(14) Uani 1 1 d . . . . .
H34 H 0.549104 0.926095 0.131924 0.042 Uiso 1 1 calc R . . . .
C35 C 0.4549(4) 0.8831(4) 0.1951(3) 0.0311(13) Uani 1 1 d . . . . .
C36 C 0.4071(5) 0.9476(5) 0.4099(3) 0.0406(16) Uani 1 1 d . . . . .
C37 C 0.3405(6) 0.9666(5) 0.5229(3) 0.0490(17) Uani 1 1 d . . . . .
H37A H 0.274330 1.015502 0.522112 0.059 Uiso 1 1 calc R . . . .
H37B H 0.389456 0.992705 0.529145 0.059 Uiso 1 1 calc R . . . .
C38 C 0.3289(5) 0.9067(5) 0.5749(3) 0.0441(16) Uani 1 1 d . . . . .
C39 C 0.2360(5) 0.9262(5) 0.6143(3) 0.0438(16) Uani 1 1 d . . . . .
H39 H 0.178360 0.975077 0.606458 0.053 Uiso 1 1 calc R . . . .
C40 C 0.2261(5) 0.8759(5) 0.6647(3) 0.0478(18) Uani 1 1 d . . . . .
H40 H 0.161983 0.890618 0.691193 0.057 Uiso 1 1 calc R . . . .
C41 C 0.3092(5) 0.8038(5) 0.6768(3) 0.0417(16) Uani 1 1 d . . . . .
C42 C 0.4011(5) 0.7814(5) 0.6359(3) 0.0441(16) Uani 1 1 d . . . . .
H42 H 0.457623 0.730073 0.641951 0.053 Uiso 1 1 calc R . . . .
C43 C 0.4102(5) 0.8338(5) 0.5865(3) 0.0426(16) Uani 1 1 d . . . . .
H43 H 0.474171 0.819141 0.559887 0.051 Uiso 1 1 calc R . . . .
C44 C 0.3047(6) 0.7530(5) 0.7346(3) 0.0478(18) Uani 1 1 d . . . . .
H44A H 0.371122 0.703679 0.733429 0.057 Uiso 1 1 calc R . . . .
H44B H 0.292629 0.792610 0.770297 0.057 Uiso 1 1 calc R . . . .
C45 C -0.0192(5) 0.6705(5) 1.0179(3) 0.0378(15) Uani 1 1 d . . . . .
C46 C -0.0440(5) 0.7707(5) 1.0212(3) 0.0410(16) Uani 1 1 d . . . . .
H46A H 0.006525 0.784619 0.991377 0.062 Uiso 1 1 calc GR . . . .
H46B H -0.042558 0.788300 1.062614 0.062 Uiso 1 1 calc GR . . . .
H46C H -0.111621 0.802861 1.011717 0.062 Uiso 1 1 calc GR . . . .
C47 C 0.0867(5) 0.6192(5) 1.0348(3) 0.0398(15) Uani 1 1 d . . . . .
H47A H 0.099975 0.555766 1.035734 0.060 Uiso 1 1 calc GR . . . .
H47B H 0.087806 0.640231 1.075346 0.060 Uiso 1 1 calc GR . . . .
H47C H 0.139079 0.629184 1.004127 0.060 Uiso 1 1 calc GR . . . .
C48 C -0.0984(5) 0.6499(5) 1.0659(3) 0.0416(16) Uani 1 1 d . . . . .
H48A H -0.166142 0.681233 1.056223 0.062 Uiso 1 1 calc GR . . . .
H48B H -0.097085 0.669346 1.106806 0.062 Uiso 1 1 calc GR . . . .
H48C H -0.082453 0.586020 1.065102 0.062 Uiso 1 1 calc GR . . . .
C49 C -0.3853(5) 0.5059(5) 0.8584(3) 0.0428(16) Uani 1 1 d . . . . .
C50 C -0.4665(5) 0.5878(6) 0.8926(4) 0.062(2) Uani 1 1 d . . . . .
H50A H -0.440001 0.606124 0.924859 0.092 Uiso 1 1 calc GR . . . .
H50B H -0.525884 0.574561 0.911062 0.092 Uiso 1 1 calc GR . . . .
H50C H -0.486179 0.635682 0.863840 0.092 Uiso 1 1 calc GR . . . .
C51 C -0.3609(7) 0.4330(7) 0.9051(4) 0.074(3) Uani 1 1 d . . . . .
H51A H -0.306040 0.379419 0.885279 0.111 Uiso 1 1 calc GR . . . .
H51B H -0.421486 0.419952 0.920721 0.111 Uiso 1 1 calc GR . . . .
H51C H -0.339615 0.452846 0.939300 0.111 Uiso 1 1 calc GR . . . .
C52 C -0.4281(6) 0.4788(7) 0.8092(4) 0.069(3) Uani 1 1 d . . . . .
H52A H -0.448475 0.527230 0.780893 0.103 Uiso 1 1 calc GR . . . .
H52B H -0.487276 0.465659 0.828176 0.103 Uiso 1 1 calc GR . . . .
H52C H -0.376248 0.426034 0.786440 0.103 Uiso 1 1 calc GR . . . .
C53 C 0.2771(6) 0.8383(6) 0.0254(3) 0.0493(18) Uani 1 1 d . . . . .
C54 C 0.1900(6) 0.8111(6) 0.0195(3) 0.057(2) Uani 1 1 d . . . . .
H54A H 0.204823 0.750443 0.033143 0.086 Uiso 1 1 calc GR . . . .
H54B H 0.181834 0.814004 -0.023435 0.086 Uiso 1 1 calc GR . . . .
H54C H 0.127291 0.851298 0.045092 0.086 Uiso 1 1 calc GR . . . .
C55 C 0.3737(5) 0.7751(6) -0.0144(3) 0.061(2) Uani 1 1 d . . . . .
H55A H 0.429706 0.794041 -0.012816 0.091 Uiso 1 1 calc GR . . . .
H55B H 0.363805 0.775482 -0.056894 0.091 Uiso 1 1 calc GR . . . .
H55C H 0.389932 0.715179 0.000887 0.091 Uiso 1 1 calc GR . . . .
C56 C 0.2531(7) 0.9320(6) 0.0023(4) 0.061(2) Uani 1 1 d . . . . .
H56A H 0.191489 0.972962 0.028377 0.091 Uiso 1 1 calc GR . . . .
H56B H 0.242369 0.933443 -0.040096 0.091 Uiso 1 1 calc GR . . . .
H56C H 0.309931 0.949750 0.003793 0.091 Uiso 1 1 calc GR . . . .
C57 C 0.6646(5) 0.9714(5) 0.1937(3) 0.0451(17) Uani 1 1 d . . . . .
C58 C 0.7224(7) 0.9729(8) 0.2440(4) 0.078(3) Uani 1 1 d . . . . .
H58A H 0.675110 1.010342 0.278866 0.118 Uiso 1 1 calc GR . . . .
H58B H 0.774323 0.996860 0.227992 0.118 Uiso 1 1 calc GR . . . .
H58C H 0.754975 0.912604 0.257421 0.118 Uiso 1 1 calc GR . . . .
C59 C 0.6211(6) 1.0644(6) 0.1701(5) 0.072(3) Uani 1 1 d . . . . .
H59A H 0.585830 1.063739 0.136691 0.108 Uiso 1 1 calc GR . . . .
H59B H 0.676271 1.084785 0.154927 0.108 Uiso 1 1 calc GR . . . .
H59C H 0.573085 1.104522 0.203570 0.108 Uiso 1 1 calc GR . . . .
C60 C 0.7418(5) 0.9104(6) 0.1410(4) 0.056(2) Uani 1 1 d . . . . .
H60A H 0.769642 0.849945 0.155299 0.084 Uiso 1 1 calc GR . . . .
H60B H 0.796911 0.931460 0.127533 0.084 Uiso 1 1 calc GR . . . .
H60C H 0.708018 0.910919 0.106628 0.084 Uiso 1 1 calc GR . . . .
O1 O 0.0828(3) 0.6865(3) 0.6780(2) 0.0461(12) Uani 1 1 d . . . . .
O2 O 0.0418(4) 0.5853(3) 0.6393(2) 0.0490(12) Uani 1 1 d . . . . .
O3 O 0.2797(4) 0.7437(4) 0.3606(2) 0.0547(13) Uani 1 1 d . . . . .
O4 O 0.3986(3) 0.7438(3) 0.4108(2) 0.0459(11) Uani 1 1 d . . . . .
C61 C 0.0787(4) 0.6448(4) 0.6330(3) 0.0335(14) Uani 1 1 d . . . . .
C62 C 0.1168(5) 0.6658(5) 0.5694(3) 0.0451(17) Uani 1 1 d . . . . .
H62A H 0.061173 0.682349 0.545826 0.054 Uiso 1 1 calc R . . . .
H62B H 0.172199 0.611779 0.549187 0.054 Uiso 1 1 calc R . . . .
C63 C 0.1557(6) 0.7393(6) 0.5662(3) 0.0532(19) Uani 1 1 d . . . . .
H63A H 0.214243 0.721117 0.587424 0.064 Uiso 1 1 calc R . . . .
H63B H 0.101779 0.792226 0.588759 0.064 Uiso 1 1 calc R . . . .
C64 C 0.1886(6) 0.7650(5) 0.5009(3) 0.0510(18) Uani 1 1 d . . . . .
H64A H 0.129641 0.784583 0.479894 0.061 Uiso 1 1 calc R . . . .
H64B H 0.209071 0.815775 0.503327 0.061 Uiso 1 1 calc R . . . .
C65 C 0.2760(5) 0.6902(5) 0.4623(3) 0.0421(16) Uani 1 1 d . . . . .
H65A H 0.328444 0.659016 0.487012 0.051 Uiso 1 1 calc R . . . .
H65B H 0.251013 0.646983 0.448463 0.051 Uiso 1 1 calc R . . . .
C66 C 0.3204(5) 0.7291(5) 0.4080(3) 0.0443(16) Uani 1 1 d . . . . .
N11 N -0.1817(4) 0.8713(4) 0.7787(2) 0.0402(13) Uani 1 1 d . . . . .
C67 C -0.2704(5) 0.9035(5) 0.8320(3) 0.0421(16) Uani 1 1 d . . . . .
H67A H -0.272770 0.959339 0.849390 0.050 Uiso 1 1 calc R . . . .
H67B H -0.333820 0.917463 0.816116 0.050 Uiso 1 1 calc R . . . .
C68 C -0.2684(5) 0.8397(5) 0.8833(3) 0.0458(17) Uani 1 1 d . . . . .
H68A H -0.205395 0.824873 0.899848 0.055 Uiso 1 1 calc R . . . .
H68B H -0.268916 0.784303 0.867209 0.055 Uiso 1 1 calc R . . . .
C69 C -0.3610(6) 0.8811(6) 0.9348(3) 0.057(2) Uani 1 1 d . . . . .
H69A H -0.361845 0.937806 0.949613 0.069 Uiso 1 1 calc R . . . .
H69B H -0.423843 0.894010 0.918460 0.069 Uiso 1 1 calc R . . . .
C70 C -0.3590(6) 0.8193(6) 0.9886(3) 0.061(2) Uani 1 1 d . . . . .
H70A H -0.418080 0.848105 1.021067 0.092 Uiso 1 1 calc GR . . . .
H70B H -0.296701 0.806219 1.004729 0.092 Uiso 1 1 calc GR . . . .
H70C H -0.361049 0.764131 0.974436 0.092 Uiso 1 1 calc GR . . . .
C71 C -0.0824(4) 0.8491(5) 0.8017(3) 0.0399(15) Uani 1 1 d . . . . .
H71A H -0.068895 0.793699 0.824355 0.048 Uiso 1 1 calc R . . . .
H71B H -0.026826 0.837210 0.765503 0.048 Uiso 1 1 calc R . . . .
C72 C -0.0778(5) 0.9187(5) 0.8427(3) 0.0431(16) Uani 1 1 d . . . . .
H72A H -0.120896 0.921320 0.883436 0.052 Uiso 1 1 calc R . . . .
H72B H -0.104050 0.977476 0.824501 0.052 Uiso 1 1 calc R . . . .
C73 C 0.0320(5) 0.8960(5) 0.8500(3) 0.0493(18) Uani 1 1 d . . . . .
H73A H 0.058637 0.835784 0.866028 0.059 Uiso 1 1 calc R . . . .
H73B H 0.073893 0.895416 0.809145 0.059 Uiso 1 1 calc R . . . .
C74 C 0.0425(6) 0.9606(6) 0.8927(4) 0.062(2) Uani 1 1 d . . . . .
H74A H 0.003311 0.959828 0.933690 0.093 Uiso 1 1 calc GR . . . .
H74B H 0.016773 1.020305 0.876948 0.093 Uiso 1 1 calc GR . . . .
H74C H 0.114149 0.943369 0.895126 0.093 Uiso 1 1 calc GR . . . .
C75 C -0.1957(5) 0.9437(5) 0.7325(3) 0.0417(15) Uani 1 1 d . . . . .
H75A H -0.264320 0.960896 0.722775 0.050 Uiso 1 1 calc R . . . .
H75B H -0.193729 0.996017 0.752359 0.050 Uiso 1 1 calc R . . . .
C76 C -0.1199(5) 0.9221(5) 0.6728(3) 0.0427(15) Uani 1 1 d . . . . .
H76A H -0.118642 0.868622 0.652685 0.051 Uiso 1 1 calc R . . . .
H76B H -0.051170 0.909625 0.681043 0.051 Uiso 1 1 calc R . . . .
C77 C -0.1483(5) 0.9992(5) 0.6305(3) 0.0472(17) Uani 1 1 d . . . . .
H77A H -0.215646 1.009503 0.620789 0.057 Uiso 1 1 calc R . . . .
H77B H -0.153629 1.053328 0.651841 0.057 Uiso 1 1 calc R . . . .
C78 C -0.0711(6) 0.9825(6) 0.5713(3) 0.0545(19) Uani 1 1 d . . . . .
H78A H -0.003961 0.970399 0.580826 0.082 Uiso 1 1 calc GR . . . .
H78B H -0.090277 1.034879 0.546256 0.082 Uiso 1 1 calc GR . . . .
H78C H -0.069180 0.931456 0.548663 0.082 Uiso 1 1 calc GR . . . .
C79 C -0.1743(6) 0.7862(5) 0.7485(3) 0.0509(18) Uani 1 1 d . . . . .
H79A H -0.111277 0.765343 0.717022 0.061 Uiso 1 1 calc R . . . .
H79B H -0.166082 0.740943 0.780185 0.061 Uiso 1 1 calc R . . . .
C80 C -0.2603(6) 0.7888(6) 0.7184(4) 0.059(2) Uani 1 1 d . . . . .
H80A H -0.232062 0.744831 0.683594 0.071 Uiso 1 1 calc R . . . .
H80B H -0.289333 0.847971 0.701225 0.071 Uiso 1 1 calc R . . . .
C81 C -0.3464(6) 0.7703(6) 0.7599(4) 0.065(2) Uani 1 1 d . . . . .
H81A H -0.386888 0.821611 0.788686 0.078 Uiso 1 1 calc R . . . .
H81B H -0.317685 0.717903 0.784371 0.078 Uiso 1 1 calc R . . . .
C82 C -0.4152(7) 0.7535(7) 0.7213(5) 0.078(3) Uani 1 1 d . . . . .
H82A H -0.469831 0.741523 0.748409 0.117 Uiso 1 1 calc GR . . . .
H82B H -0.375097 0.702393 0.693066 0.117 Uiso 1 1 calc GR . . . .
H82C H -0.444463 0.805862 0.697624 0.117 Uiso 1 1 calc GR . . . .
N12 N 0.3154(4) 0.3819(4) 0.7149(2) 0.0353(12) Uani 1 1 d . . . . .
C83 C 0.3672(5) 0.3394(5) 0.7686(3) 0.0404(15) Uani 1 1 d . . . . .
H83A H 0.357745 0.282933 0.776965 0.049 Uiso 1 1 calc R . . . .
H83B H 0.440987 0.325040 0.755924 0.049 Uiso 1 1 calc R . . . .
C84 C 0.3290(5) 0.3960(5) 0.8280(3) 0.0407(15) Uani 1 1 d . . . . .
H84A H 0.256293 0.407575 0.842966 0.049 Uiso 1 1 calc R . . . .
H84B H 0.335942 0.453580 0.820259 0.049 Uiso 1 1 calc R . . . .
C85 C 0.3903(5) 0.3480(5) 0.8768(3) 0.0452(17) Uani 1 1 d . . . . .
H85A H 0.381851 0.291145 0.885243 0.054 Uiso 1 1 calc R . . . .
H85B H 0.463278 0.334764 0.861199 0.054 Uiso 1 1 calc R . . . .
C86 C 0.3560(6) 0.4039(6) 0.9359(3) 0.057(2) Uani 1 1 d . . . . .
H86A H 0.395109 0.371275 0.966628 0.086 Uiso 1 1 calc GR . . . .
H86B H 0.283643 0.417514 0.951191 0.086 Uiso 1 1 calc GR . . . .
H86C H 0.366963 0.459210 0.927928 0.086 Uiso 1 1 calc GR . . . .
C87 C 0.2019(4) 0.4046(4) 0.7322(3) 0.0354(14) Uani 1 1 d . . . . .
H87A H 0.174498 0.447909 0.767419 0.043 Uiso 1 1 calc R . . . .
H87B H 0.170438 0.434342 0.697326 0.043 Uiso 1 1 calc R . . . .
C88 C 0.1688(4) 0.3282(4) 0.7491(3) 0.0363(14) Uani 1 1 d . . . . .
H88A H 0.201251 0.296375 0.783132 0.044 Uiso 1 1 calc R . . . .
H88B H 0.191154 0.286243 0.713404 0.044 Uiso 1 1 calc R . . . .
C89 C 0.0539(4) 0.3611(4) 0.7686(3) 0.0348(14) Uani 1 1 d . . . . .
H89A H 0.032308 0.402057 0.804872 0.042 Uiso 1 1 calc R . . . .
H89B H 0.021985 0.394891 0.734975 0.042 Uiso 1 1 calc R . . . .
C90 C 0.0161(5) 0.2874(5) 0.7842(3) 0.0503(18) Uani 1 1 d . . . . .
H90A H 0.042686 0.256842 0.819838 0.075 Uiso 1 1 calc GR . . . .
H90B H 0.039304 0.245370 0.749104 0.075 Uiso 1 1 calc GR . . . .
H90C H -0.058263 0.312203 0.793937 0.075 Uiso 1 1 calc GR . . . .
C91 C 0.3624(4) 0.3126(4) 0.6614(3) 0.0367(14) Uani 1 1 d . . . . .
H91A H 0.436397 0.298338 0.651321 0.044 Uiso 1 1 calc R . . . .
H91B H 0.352434 0.257676 0.675008 0.044 Uiso 1 1 calc R . . . .
C92 C 0.3183(5) 0.3419(5) 0.6036(3) 0.0404(15) Uani 1 1 d . . . . .
H92A H 0.330942 0.394927 0.588008 0.049 Uiso 1 1 calc R . . . .
H92B H 0.244030 0.357433 0.612980 0.049 Uiso 1 1 calc R . . . .
C93 C 0.3686(5) 0.2658(5) 0.5545(3) 0.0484(18) Uani 1 1 d . . . . .
H93A H 0.347774 0.288188 0.515148 0.058 Uiso 1 1 calc R . . . .
H93B H 0.443215 0.247540 0.548495 0.058 Uiso 1 1 calc R . . . .
C94 C 0.3425(6) 0.1854(5) 0.5702(3) 0.0518(19) Uani 1 1 d . . . . .
H94A H 0.379499 0.152703 0.601887 0.078 Uiso 1 1 calc GR . . . .
H94B H 0.361833 0.146975 0.533402 0.078 Uiso 1 1 calc GR . . . .
H94C H 0.269370 0.204333 0.585633 0.078 Uiso 1 1 calc GR . . . .
C95 C 0.3311(5) 0.4664(5) 0.6978(3) 0.0422(16) Uani 1 1 d . . . . .
H95A H 0.295588 0.510269 0.732344 0.051 Uiso 1 1 calc R . . . .
H95B H 0.298930 0.490237 0.661933 0.051 Uiso 1 1 calc R . . . .
C96 C 0.4418(5) 0.4569(5) 0.6823(4) 0.0501(18) Uani 1 1 d . . . . .
H96A H 0.469548 0.448700 0.720541 0.060 Uiso 1 1 calc R . . . .
H96B H 0.481642 0.403504 0.655264 0.060 Uiso 1 1 calc R . . . .
C97 C 0.4529(6) 0.5368(5) 0.6507(4) 0.0557(19) Uani 1 1 d . . . . .
H97A H 0.399466 0.590923 0.672090 0.067 Uiso 1 1 calc R . . . .
H97B H 0.519485 0.537718 0.654120 0.067 Uiso 1 1 calc R . . . .
C98 C 0.4453(9) 0.5382(7) 0.5848(5) 0.085(3) Uani 1 1 d . . . . .
H98A H 0.375227 0.549301 0.581310 0.128 Uiso 1 1 calc GR . . . .
H98B H 0.490674 0.481000 0.564662 0.128 Uiso 1 1 calc GR . . . .
H98C H 0.464890 0.585280 0.565071 0.128 Uiso 1 1 calc GR . . . .

loop_
_atom_site_aniso_label
_atom_site_aniso_U_11
_atom_site_aniso_U_22
_atom_site_aniso_U_33
_atom_site_aniso_U_23
_atom_site_aniso_U_13
_atom_site_aniso_U_12
S1 0.0326(8) 0.0732(12) 0.0422(9) 0.0037(8) -0.0102(7) -0.0326(9)
S2 0.0621(13) 0.131(2) 0.0418(10) -0.0074(11) -0.0077(9) -0.0696(14)
S3 0.0372(9) 0.0595(11) 0.0566(10) 0.0084(9) -0.0078(8) -0.0257(8)
S4 0.0620(12) 0.0540(11) 0.0393(9) -0.0038(8) -0.0034(8) -0.0323(9)
N1 0.036(3) 0.064(4) 0.031(3) 0.003(3) -0.008(2) -0.034(3)
N2 0.029(3) 0.047(3) 0.033(3) -0.005(2) -0.005(2) -0.024(2)
N3 0.023(3) 0.056(3) 0.037(3) -0.011(3) 0.000(2) -0.022(3)
N4 0.032(3) 0.060(4) 0.038(3) -0.008(3) -0.005(2) -0.030(3)
N5 0.037(3) 0.060(4) 0.035(3) -0.004(3) -0.007(2) -0.028(3)
N6 0.032(3) 0.073(4) 0.038(3) 0.004(3) -0.002(2) -0.026(3)
N7 0.032(3) 0.062(4) 0.037(3) 0.006(3) -0.005(2) -0.030(3)
N8 0.029(3) 0.049(3) 0.037(3) -0.012(2) 0.002(2) -0.023(2)
N9 0.034(3) 0.052(3) 0.028(3) -0.004(2) -0.005(2) -0.025(3)
N10 0.038(3) 0.051(4) 0.036(3) 0.004(3) -0.011(2) -0.025(3)
C1 0.028(3) 0.062(4) 0.028(3) 0.011(3) -0.010(2) -0.027(3)
C2 0.024(3) 0.043(4) 0.037(3) -0.004(3) -0.002(2) -0.020(3)
C3 0.021(3) 0.030(3) 0.038(3) -0.010(3) -0.002(2) -0.011(2)
C4 0.024(3) 0.037(3) 0.040(3) -0.011(3) -0.003(3) -0.019(3)
C5 0.023(3) 0.052(4) 0.031(3) -0.003(3) -0.003(2) -0.019(3)
C6 0.027(3) 0.040(4) 0.033(3) 0.003(3) -0.009(2) -0.017(3)
C7 0.027(3) 0.046(4) 0.042(3) -0.008(3) -0.004(3) -0.023(3)
C8 0.023(3) 0.039(4) 0.044(3) 0.001(3) -0.009(3) -0.017(3)
C9 0.032(3) 0.055(4) 0.034(3) -0.003(3) -0.003(3) -0.024(3)
C10 0.021(3) 0.046(4) 0.045(3) -0.008(3) -0.005(3) -0.018(3)
C11 0.025(3) 0.035(3) 0.052(4) -0.011(3) -0.001(3) -0.013(3)
C12 0.021(3) 0.057(4) 0.042(3) -0.008(3) -0.002(3) -0.020(3)
C13 0.031(3) 0.054(4) 0.030(3) -0.001(3) -0.005(3) -0.028(3)
C14 0.045(4) 0.062(5) 0.039(4) -0.014(3) 0.001(3) -0.032(4)
C15 0.052(4) 0.069(5) 0.039(4) -0.007(3) -0.011(3) -0.035(4)
C16 0.038(4) 0.046(4) 0.044(4) -0.010(3) -0.010(3) -0.022(3)
C17 0.034(3) 0.066(5) 0.036(3) -0.005(3) -0.001(3) -0.024(3)
C18 0.038(4) 0.065(5) 0.040(4) -0.003(3) -0.012(3) -0.028(3)
C19 0.030(3) 0.054(4) 0.052(4) -0.003(3) -0.013(3) -0.024(3)
C20 0.046(4) 0.068(5) 0.037(3) 0.004(3) -0.009(3) -0.031(4)
C21 0.040(4) 0.045(4) 0.048(4) -0.006(3) -0.013(3) -0.015(3)
C22 0.035(4) 0.052(4) 0.053(4) -0.004(3) -0.001(3) -0.021(3)
C23 0.031(3) 0.076(5) 0.035(3) 0.017(3) -0.019(3) -0.036(3)
C24 0.028(3) 0.051(4) 0.034(3) -0.006(3) -0.002(3) -0.019(3)
C25 0.024(3) 0.042(4) 0.035(3) -0.009(3) -0.002(2) -0.017(3)
C26 0.026(3) 0.051(4) 0.032(3) -0.009(3) 0.000(2) -0.021(3)
C27 0.033(3) 0.050(4) 0.028(3) -0.008(3) 0.002(2) -0.024(3)
C28 0.034(3) 0.053(4) 0.034(3) -0.005(3) -0.007(3) -0.022(3)
C29 0.039(4) 0.063(5) 0.037(3) -0.003(3) -0.006(3) -0.032(3)
C30 0.023(3) 0.047(4) 0.038(3) -0.011(3) 0.004(2) -0.019(3)
C31 0.025(3) 0.042(4) 0.043(3) -0.010(3) 0.000(3) -0.020(3)
C32 0.024(3) 0.055(4) 0.036(3) -0.003(3) -0.009(3) -0.019(3)
C33 0.029(3) 0.046(4) 0.044(3) -0.010(3) 0.002(3) -0.027(3)
C34 0.033(3) 0.039(3) 0.038(3) -0.006(3) 0.004(3) -0.023(3)
C35 0.024(3) 0.043(4) 0.030(3) -0.005(3) -0.002(2) -0.017(3)
C36 0.036(3) 0.077(5) 0.024(3) 0.006(3) -0.011(3) -0.036(4)
C37 0.063(5) 0.051(4) 0.039(4) -0.002(3) -0.002(3) -0.031(4)
C38 0.046(4) 0.058(4) 0.036(3) -0.005(3) -0.004(3) -0.029(4)
C39 0.048(4) 0.053(4) 0.039(3) -0.001(3) -0.006(3) -0.030(4)
C40 0.035(4) 0.078(5) 0.039(4) -0.011(4) 0.003(3) -0.034(4)
C41 0.046(4) 0.069(5) 0.031(3) -0.004(3) -0.004(3) -0.046(4)
C42 0.041(4) 0.057(4) 0.041(4) -0.003(3) -0.003(3) -0.028(3)
C43 0.032(3) 0.057(4) 0.038(3) -0.008(3) 0.007(3) -0.021(3)
C44 0.048(4) 0.076(5) 0.040(4) -0.005(3) -0.002(3) -0.050(4)
C45 0.032(3) 0.060(4) 0.031(3) -0.004(3) -0.004(3) -0.028(3)
C46 0.036(3) 0.064(5) 0.032(3) -0.001(3) -0.007(3) -0.028(3)
C47 0.038(4) 0.055(4) 0.036(3) -0.001(3) -0.009(3) -0.027(3)
C48 0.038(4) 0.066(5) 0.027(3) -0.009(3) 0.000(3) -0.030(3)
C49 0.031(3) 0.060(4) 0.047(4) -0.004(3) -0.007(3) -0.027(3)
C50 0.035(4) 0.091(6) 0.066(5) -0.021(5) 0.005(4) -0.037(4)
C51 0.057(5) 0.104(8) 0.083(6) 0.019(6) -0.023(5) -0.052(5)
C52 0.053(5) 0.116(8) 0.059(5) -0.015(5) 0.001(4) -0.060(5)
C53 0.049(4) 0.074(5) 0.042(4) -0.004(4) -0.011(3) -0.040(4)
C54 0.059(5) 0.084(6) 0.049(4) 0.001(4) -0.022(4) -0.044(5)
C55 0.040(4) 0.094(6) 0.043(4) -0.019(4) -0.011(3) -0.016(4)
C56 0.065(5) 0.075(6) 0.062(5) 0.007(4) -0.024(4) -0.043(5)
C57 0.030(3) 0.074(5) 0.045(4) 0.000(3) -0.004(3) -0.036(4)
C58 0.066(5) 0.157(10) 0.051(5) -0.003(5) -0.009(4) -0.085(7)
C59 0.041(4) 0.074(6) 0.107(7) 0.004(5) 0.001(5) -0.033(4)
C60 0.040(4) 0.071(5) 0.064(5) -0.013(4) 0.006(4) -0.034(4)
O1 0.043(3) 0.071(3) 0.036(2) 0.000(2) -0.008(2) -0.034(3)
O2 0.049(3) 0.068(3) 0.038(2) -0.010(2) 0.002(2) -0.034(3)
O3 0.045(3) 0.085(4) 0.047(3) 0.009(3) -0.011(2) -0.039(3)
O4 0.038(3) 0.056(3) 0.052(3) -0.004(2) -0.004(2) -0.028(2)
C61 0.029(3) 0.054(4) 0.030(3) 0.003(3) -0.006(2) -0.029(3)
C62 0.032(3) 0.073(5) 0.036(3) -0.007(3) -0.004(3) -0.026(3)
C63 0.059(5) 0.074(5) 0.036(4) -0.002(4) 0.001(3) -0.039(4)
C64 0.044(4) 0.060(5) 0.048(4) 0.002(4) 0.003(3) -0.024(4)
C65 0.037(4) 0.052(4) 0.040(3) 0.008(3) -0.009(3) -0.019(3)
C66 0.031(3) 0.058(4) 0.047(4) -0.007(3) -0.002(3) -0.023(3)
N11 0.035(3) 0.047(3) 0.042(3) 0.001(3) -0.003(2) -0.022(3)
C67 0.033(3) 0.057(4) 0.042(4) 0.006(3) -0.008(3) -0.023(3)
C68 0.037(4) 0.067(5) 0.044(4) 0.001(3) -0.005(3) -0.032(4)
C69 0.041(4) 0.083(6) 0.052(4) 0.003(4) -0.006(3) -0.031(4)
C70 0.046(4) 0.102(7) 0.043(4) 0.007(4) 0.000(3) -0.040(5)
C71 0.023(3) 0.054(4) 0.037(3) 0.003(3) -0.003(3) -0.010(3)
C72 0.035(4) 0.053(4) 0.046(4) 0.009(3) -0.010(3) -0.022(3)
C73 0.036(4) 0.073(5) 0.044(4) 0.019(4) -0.014(3) -0.025(4)
C74 0.047(4) 0.089(6) 0.066(5) 0.009(5) -0.026(4) -0.037(4)
C75 0.036(3) 0.056(4) 0.034(3) 0.003(3) -0.004(3) -0.021(3)
C76 0.039(4) 0.045(4) 0.042(4) -0.004(3) -0.004(3) -0.014(3)
C77 0.045(4) 0.068(5) 0.039(4) 0.009(3) -0.012(3) -0.032(4)
C78 0.057(5) 0.068(5) 0.052(4) -0.002(4) -0.004(4) -0.040(4)
C79 0.045(4) 0.069(5) 0.046(4) -0.003(4) 0.000(3) -0.034(4)
C80 0.054(5) 0.075(6) 0.059(5) -0.005(4) -0.010(4) -0.036(4)
C81 0.042(4) 0.080(6) 0.078(6) -0.015(5) -0.018(4) -0.025(4)
C82 0.060(5) 0.075(6) 0.112(8) -0.020(6) -0.034(5) -0.027(5)
N12 0.023(2) 0.047(3) 0.037(3) -0.008(2) -0.002(2) -0.015(2)
C83 0.029(3) 0.063(5) 0.039(3) 0.010(3) -0.013(3) -0.026(3)
C84 0.030(3) 0.058(4) 0.039(3) -0.004(3) -0.005(3) -0.022(3)
C85 0.045(4) 0.065(5) 0.040(4) 0.009(3) -0.016(3) -0.034(4)
C86 0.056(5) 0.092(6) 0.042(4) -0.006(4) -0.005(3) -0.049(5)
C87 0.023(3) 0.042(4) 0.042(3) -0.010(3) -0.002(3) -0.014(3)
C88 0.025(3) 0.044(4) 0.041(3) 0.001(3) -0.008(3) -0.014(3)
C89 0.028(3) 0.036(3) 0.043(3) -0.009(3) -0.006(3) -0.013(3)
C90 0.042(4) 0.067(5) 0.053(4) -0.008(4) -0.007(3) -0.032(4)
C91 0.024(3) 0.046(4) 0.038(3) -0.008(3) -0.003(3) -0.011(3)
C92 0.037(4) 0.050(4) 0.031(3) -0.006(3) -0.004(3) -0.014(3)
C93 0.040(4) 0.075(5) 0.036(3) -0.006(3) -0.009(3) -0.026(4)
C94 0.050(4) 0.060(5) 0.055(4) -0.007(4) -0.023(4) -0.023(4)
C95 0.039(4) 0.053(4) 0.046(4) 0.002(3) -0.005(3) -0.031(3)
C96 0.037(4) 0.064(5) 0.057(4) 0.003(4) -0.008(3) -0.029(4)
C97 0.040(4) 0.059(5) 0.067(5) -0.003(4) 0.001(4) -0.023(4)
C98 0.104(8) 0.083(7) 0.078(7) 0.016(6) -0.028(6) -0.044(6)

loop_
_atom_type_symbol
_atom_type_description
_atom_type_scat_dispersion_real
_atom_type_scat_dispersion_imag
_atom_type_scat_source
C C 0.0181 0.0091 'International Tables Vol C Tables 4.2.6.8 and 6.1.1.4'
H H 0.0000 0.0000 'International Tables Vol C Tables 4.2.6.8 and 6.1.1.4'
N N 0.0311 0.0180 'International Tables Vol C Tables 4.2.6.8 and 6.1.1.4'
O O 0.0492 0.0322 'International Tables Vol C Tables 4.2.6.8 and 6.1.1.4'
S S 0.3331 0.5567 'International Tables Vol C Tables 4.2.6.8 and 6.1.1.4'

loop_
_exptl_crystal_face_index_h
_exptl_crystal_face_index_k
_exptl_crystal_face_index_l
_exptl_crystal_face_perp_dist
0 0 1 0.0221
0 0 -1 0.0221
-3 -5 -3 0.0332
-1 -5 2 0.0257
3 1 5 0.0456
2 5 -1 0.0328
-2 2 -5 0.0457
2 4 -5 0.0197
-3 -3 5 0.0360
5 2 -5 0.0283
0 -2 5 0.0141
-4 5 5 0.0462

loop_
_geom_angle_atom_site_label_1
_geom_angle_atom_site_label_2
_geom_angle_atom_site_label_3
_geom_angle
_geom_angle_site_symmetry_1
_geom_angle_site_symmetry_3
_geom_angle_publ_flag
C1 N1 H1 118(5) . . ?
C1 N1 C44 122.1(5) . . ?
C44 N1 H1 117(5) . . ?
C1 N2 H2 119(5) . . ?
C1 N2 C2 128.5(5) . . ?
C2 N2 H2 111(5) . . ?
C3 N3 H3 126(5) . . ?
C3 N3 C8 107.9(5) . . ?
C8 N3 H3 125(5) . . ?
C9 N4 H4 119(5) . . ?
C14 N4 H4 108(5) . . ?
C14 N4 C9 131.9(5) . . ?
C14 N5 H5 119(5) . . ?
C14 N5 C15 124.4(5) . . ?
C15 N5 H5 117(5) . . ?
C22 N6 H6 129(5) . . ?
C23 N6 H6 104(5) . . ?
C23 N6 C22 125.2(6) . . ?
C23 N7 H7 115(5) . . ?
C23 N7 C24 126.3(6) . . ?
C24 N7 H7 115(5) . . ?
C25 N8 H8 125(5) . . ?
C25 N8 C30 107.5(5) . . ?
C30 N8 H8 127(5) . . ?
C31 N9 H9 117(5) . . ?
C36 N9 H9 115(5) . . ?
C36 N9 C31 126.5(6) . . ?
C36 N10 H10 126(5) . . ?
C36 N10 C37 123.5(6) . . ?
C37 N10 H10 110(5) . . ?
N1 C1 S1 121.4(4) . . ?
N1 C1 N2 113.8(5) . . ?
N2 C1 S1 124.7(4) . . ?
N2 C2 C3 115.8(5) . . ?
C7 C2 N2 125.7(5) . . ?
C7 C2 C3 118.2(5) . . ?
N3 C3 C2 130.9(5) . . ?
N3 C3 C4 109.8(5) . . ?
C4 C3 C2 119.1(5) . . ?
C3 C4 C5 122.0(5) . . ?
C3 C4 C13 106.7(5) . . ?
C5 C4 C13 131.3(5) . . ?
C4 C5 H5A 120.5 . . ?
C6 C5 C4 118.9(5) . . ?
C6 C5 H5A 120.5 . . ?
C5 C6 C7 118.5(5) . . ?
C5 C6 C45 123.0(5) . . ?
C7 C6 C45 118.5(5) . . ?
C2 C7 C6 123.2(5) . . ?
C2 C7 H7A 118.4 . . ?
C6 C7 H7A 118.4 . . ?
C9 C8 N3 129.4(6) . . ?
C13 C8 N3 108.6(5) . . ?
C13 C8 C9 122.0(5) . . ?
N4 C9 C8 117.4(5) . . ?
N4 C9 C10 126.1(6) . . ?
C8 C9 C10 116.5(6) . . ?
C9 C10 H10A 118.8 . . ?
C11 C10 C9 122.3(5) . . ?
C11 C10 H10A 118.8 . . ?
C10 C11 C49 120.3(5) . . ?
C12 C11 C10 119.7(6) . . ?
C12 C11 C49 120.0(6) . . ?
C11 C12 H12 120.1 . . ?
C11 C12 C13 119.7(6) . . ?
C13 C12 H12 120.1 . . ?
C8 C13 C4 106.9(5) . . ?
C8 C13 C12 119.7(5) . . ?
C12 C13 C4 133.3(6) . . ?
N4 C14 S2 126.7(5) . . ?
N5 C14 S2 122.0(5) . . ?
N5 C14 N4 111.4(5) . . ?
N5 C15 H15A 109.7 . . ?
N5 C15 H15B 109.7 . . ?
N5 C15 C16 110.0(5) . . ?
H15A C15 H15B 108.2 . . ?
C16 C15 H15A 109.7 . . ?
C16 C15 H15B 109.7 . . ?
C17 C16 C15 120.7(6) . . ?
C21 C16 C15 121.1(6) . . ?
C21 C16 C17 118.2(6) . . ?
C16 C17 H17 119.9 . . ?
C18 C17 C16 120.1(6) . . ?
C18 C17 H17 119.9 . . ?
C17 C18 H18 118.9 . . ?
C17 C18 C19 122.1(7) . . ?
C19 C18 H18 118.9 . . ?
C18 C19 C22 121.1(6) . . ?
C20 C19 C18 117.3(7) . . ?
C20 C19 C22 121.6(6) . . ?
C19 C20 H20 119.5 . . ?
C19 C20 C21 120.9(7) . . ?
C21 C20 H20 119.5 . . ?
C16 C21 C20 121.3(7) . . ?
C16 C21 H21 119.4 . . ?
C20 C21 H21 119.4 . . ?
N6 C22 C19 112.9(6) . . ?
N6 C22 H22A 109.0 . . ?
N6 C22 H22B 109.0 . . ?
C19 C22 H22A 109.0 . . ?
C19 C22 H22B 109.0 . . ?
H22A C22 H22B 107.8 . . ?
N6 C23 S3 124.0(6) . . ?
N6 C23 N7 114.7(6) . . ?
N7 C23 S3 121.3(5) . . ?
C25 C24 N7 117.9(5) . . ?
C29 C24 N7 123.8(6) . . ?
C29 C24 C25 118.3(6) . . ?
N8 C25 C24 127.9(6) . . ?
N8 C25 C26 110.5(5) . . ?
C24 C25 C26 121.5(5) . . ?
C25 C26 C35 105.6(5) . . ?
C27 C26 C25 118.7(5) . . ?
C27 C26 C35 135.6(6) . . ?
C26 C27 H27 119.8 . . ?
C28 C27 C26 120.4(6) . . ?
C28 C27 H27 119.8 . . ?
C27 C28 C29 119.1(6) . . ?
C27 C28 C53 118.8(6) . . ?
C29 C28 C53 122.1(5) . . ?
C24 C29 C28 121.9(6) . . ?
C24 C29 H29 119.1 . . ?
C28 C29 H29 119.1 . . ?
N8 C30 C35 109.3(5) . . ?
C31 C30 N8 128.7(6) . . ?
C31 C30 C35 121.9(5) . . ?
C30 C31 N9 118.0(5) . . ?
C30 C31 C32 117.3(6) . . ?
C32 C31 N9 124.6(5) . . ?
C31 C32 H32 118.8 . . ?
C33 C32 C31 122.3(5) . . ?
C33 C32 H32 118.8 . . ?
C32 C33 C57 120.4(5) . . ?
C34 C33 C32 119.6(5) . . ?
C34 C33 C57 120.0(6) . . ?
C33 C34 H34 120.2 . . ?
C33 C34 C35 119.6(6) . . ?
C35 C34 H34 120.2 . . ?
C30 C35 C26 106.9(5) . . ?
C30 C35 C34 119.0(5) . . ?
C34 C35 C26 134.0(6) . . ?
N9 C36 S4 126.4(5) . . ?
N9 C36 N10 111.3(6) . . ?
N10 C36 S4 122.2(5) . . ?
N10 C37 H37A 109.8 . . ?
N10 C37 H37B 109.8 . . ?
N10 C37 C38 109.5(6) . . ?
H37A C37 H37B 108.2 . . ?
C38 C37 H37A 109.8 . . ?
C38 C37 H37B 109.8 . . ?
C39 C38 C37 120.5(7) . . ?
C43 C38 C37 121.5(6) . . ?
C43 C38 C39 117.9(6) . . ?
C38 C39 H39 119.4 . . ?
C40 C39 C38 121.2(7) . . ?
C40 C39 H39 119.4 . . ?
C39 C40 H40 119.8 . . ?
C39 C40 C41 120.4(6) . . ?
C41 C40 H40 119.8 . . ?
C40 C41 C42 118.7(6) . . ?
C40 C41 C44 122.2(6) . . ?
C42 C41 C44 119.0(7) . . ?
C41 C42 H42 120.0 . . ?
C43 C42 C41 120.0(7) . . ?
C43 C42 H42 120.0 . . ?
C38 C43 C42 121.7(6) . . ?
C38 C43 H43 119.1 . . ?
C42 C43 H43 119.1 . . ?
N1 C44 C41 113.2(5) . . ?
N1 C44 H44A 108.9 . . ?
N1 C44 H44B 108.9 . . ?
C41 C44 H44A 108.9 . . ?
C41 C44 H44B 108.9 . . ?
H44A C44 H44B 107.8 . . ?
C6 C45 C46 108.6(5) . . ?
C6 C45 C47 110.3(5) . . ?
C6 C45 C48 112.0(5) . . ?
C46 C45 C47 109.7(5) . . ?
C46 C45 C48 108.6(5) . . ?
C48 C45 C47 107.6(5) . . ?
C45 C46 H46A 109.5 . . ?
C45 C46 H46B 109.5 . . ?
C45 C46 H46C 109.5 . . ?
H46A C46 H46B 109.5 . . ?
H46A C46 H46C 109.5 . . ?
H46B C46 H46C 109.5 . . ?
C45 C47 H47A 109.5 . . ?
C45 C47 H47B 109.5 . . ?
C45 C47 H47C 109.5 . . ?
H47A C47 H47B 109.5 . . ?
H47A C47 H47C 109.5 . . ?
H47B C47 H47C 109.5 . . ?
C45 C48 H48A 109.5 . . ?
C45 C48 H48B 109.5 . . ?
C45 C48 H48C 109.5 . . ?
H48A C48 H48B 109.5 . . ?
H48A C48 H48C 109.5 . . ?
H48B C48 H48C 109.5 . . ?
C50 C49 C11 108.8(6) . . ?
C50 C49 C51 106.9(7) . . ?
C51 C49 C11 109.8(6) . . ?
C52 C49 C11 113.4(6) . . ?
C52 C49 C50 108.4(6) . . ?
C52 C49 C51 109.3(7) . . ?
C49 C50 H50A 109.5 . . ?
C49 C50 H50B 109.5 . . ?
C49 C50 H50C 109.5 . . ?
H50A C50 H50B 109.5 . . ?
H50A C50 H50C 109.5 . . ?
H50B C50 H50C 109.5 . . ?
C49 C51 H51A 109.5 . . ?
C49 C51 H51B 109.5 . . ?
C49 C51 H51C 109.5 . . ?
H51A C51 H51B 109.5 . . ?
H51A C51 H51C 109.5 . . ?
H51B C51 H51C 109.5 . . ?
C49 C52 H52A 109.5 . . ?
C49 C52 H52B 109.5 . . ?
C49 C52 H52C 109.5 . . ?
H52A C52 H52B 109.5 . . ?
H52A C52 H52C 109.5 . . ?
H52B C52 H52C 109.5 . . ?
C54 C53 C28 112.2(6) . . ?
C54 C53 C55 108.7(7) . . ?
C54 C53 C56 108.2(6) . . ?
C55 C53 C28 108.3(6) . . ?
C55 C53 C56 109.4(7) . . ?
C56 C53 C28 109.9(6) . . ?
C53 C54 H54A 109.5 . . ?
C53 C54 H54B 109.5 . . ?
C53 C54 H54C 109.5 . . ?
H54A C54 H54B 109.5 . . ?
H54A C54 H54C 109.5 . . ?
H54B C54 H54C 109.5 . . ?
C53 C55 H55A 109.5 . . ?
C53 C55 H55B 109.5 . . ?
C53 C55 H55C 109.5 . . ?
H55A C55 H55B 109.5 . . ?
H55A C55 H55C 109.5 . . ?
H55B C55 H55C 109.5 . . ?
C53 C56 H56A 109.5 . . ?
C53 C56 H56B 109.5 . . ?
C53 C56 H56C 109.5 . . ?
H56A C56 H56B 109.5 . . ?
H56A C56 H56C 109.5 . . ?
H56B C56 H56C 109.5 . . ?
C58 C57 C33 112.7(6) . . ?
C58 C57 C60 107.2(6) . . ?
C59 C57 C33 109.8(6) . . ?
C59 C57 C58 108.8(7) . . ?
C59 C57 C60 108.5(7) . . ?
C60 C57 C33 109.8(6) . . ?
C57 C58 H58A 109.5 . . ?
C57 C58 H58B 109.5 . . ?
C57 C58 H58C 109.5 . . ?
H58A C58 H58B 109.5 . . ?
H58A C58 H58C 109.5 . . ?
H58B C58 H58C 109.5 . . ?
C57 C59 H59A 109.5 . . ?
C57 C59 H59B 109.5 . . ?
C57 C59 H59C 109.5 . . ?
H59A C59 H59B 109.5 . . ?
H59A C59 H59C 109.5 . . ?
H59B C59 H59C 109.5 . . ?
C57 C60 H60A 109.5 . . ?
C57 C60 H60B 109.5 . . ?
C57 C60 H60C 109.5 . . ?
H60A C60 H60B 109.5 . . ?
H60A C60 H60C 109.5 . . ?
H60B C60 H60C 109.5 . . ?
O1 C61 O2 122.3(5) . . ?
O1 C61 C62 119.6(5) . . ?
O2 C61 C62 118.1(5) . . ?
C61 C62 H62A 108.7 . . ?
C61 C62 H62B 108.7 . . ?
C61 C62 C63 114.4(6) . . ?
H62A C62 H62B 107.6 . . ?
C63 C62 H62A 108.7 . . ?
C63 C62 H62B 108.7 . . ?
C62 C63 H63A 108.6 . . ?
C62 C63 H63B 108.6 . . ?
C62 C63 C64 114.5(6) . . ?
H63A C63 H63B 107.6 . . ?
C64 C63 H63A 108.6 . . ?
C64 C63 H63B 108.6 . . ?
C63 C64 H64A 108.8 . . ?
C63 C64 H64B 108.8 . . ?
H64A C64 H64B 107.7 . . ?
C65 C64 C63 113.9(6) . . ?
C65 C64 H64A 108.8 . . ?
C65 C64 H64B 108.8 . . ?
C64 C65 H65A 110.0 . . ?
C64 C65 H65B 110.0 . . ?
H65A C65 H65B 108.4 . . ?
C66 C65 C64 108.5(6) . . ?
C66 C65 H65A 110.0 . . ?
C66 C65 H65B 110.0 . . ?
O3 C66 C65 119.1(6) . . ?
O4 C66 O3 122.9(6) . . ?
O4 C66 C65 118.0(6) . . ?
C67 N11 C71 109.9(5) . . ?
C67 N11 C75 108.2(5) . . ?
C67 N11 C79 111.6(5) . . ?
C75 N11 C71 110.9(5) . . ?
C75 N11 C79 110.1(5) . . ?
C79 N11 C71 106.2(5) . . ?
N11 C67 H67A 108.4 . . ?
N11 C67 H67B 108.4 . . ?
H67A C67 H67B 107.5 . . ?
C68 C67 N11 115.5(6) . . ?
C68 C67 H67A 108.4 . . ?
C68 C67 H67B 108.4 . . ?
C67 C68 H68A 109.6 . . ?
C67 C68 H68B 109.6 . . ?
C67 C68 C69 110.2(6) . . ?
H68A C68 H68B 108.1 . . ?
C69 C68 H68A 109.6 . . ?
C69 C68 H68B 109.6 . . ?
C68 C69 H69A 109.3 . . ?
C68 C69 H69B 109.3 . . ?
H69A C69 H69B 108.0 . . ?
C70 C69 C68 111.4(7) . . ?
C70 C69 H69A 109.3 . . ?
C70 C69 H69B 109.3 . . ?
C69 C70 H70A 109.5 . . ?
C69 C70 H70B 109.5 . . ?
C69 C70 H70C 109.5 . . ?
H70A C70 H70B 109.5 . . ?
H70A C70 H70C 109.5 . . ?
H70B C70 H70C 109.5 . . ?
N11 C71 H71A 108.2 . . ?
N11 C71 H71B 108.2 . . ?
H71A C71 H71B 107.4 . . ?
C72 C71 N11 116.4(5) . . ?
C72 C71 H71A 108.2 . . ?
C72 C71 H71B 108.2 . . ?
C71 C72 H72A 109.7 . . ?
C71 C72 H72B 109.7 . . ?
C71 C72 C73 109.7(6) . . ?
H72A C72 H72B 108.2 . . ?
C73 C72 H72A 109.7 . . ?
C73 C72 H72B 109.7 . . ?
C72 C73 H73A 109.0 . . ?
C72 C73 H73B 109.0 . . ?
H73A C73 H73B 107.8 . . ?
C74 C73 C72 113.0(7) . . ?
C74 C73 H73A 109.0 . . ?
C74 C73 H73B 109.0 . . ?
C73 C74 H74A 109.5 . . ?
C73 C74 H74B 109.5 . . ?
C73 C74 H74C 109.5 . . ?
H74A C74 H74B 109.5 . . ?
H74A C74 H74C 109.5 . . ?
H74B C74 H74C 109.5 . . ?
N11 C75 H75A 108.1 . . ?
N11 C75 H75B 108.1 . . ?
H75A C75 H75B 107.3 . . ?
C76 C75 N11 116.9(6) . . ?
C76 C75 H75A 108.1 . . ?
C76 C75 H75B 108.1 . . ?
C75 C76 H76A 109.6 . . ?
C75 C76 H76B 109.6 . . ?
C75 C76 C77 110.1(6) . . ?
H76A C76 H76B 108.2 . . ?
C77 C76 H76A 109.6 . . ?
C77 C76 H76B 109.6 . . ?
C76 C77 H77A 109.2 . . ?
C76 C77 H77B 109.2 . . ?
H77A C77 H77B 107.9 . . ?
C78 C77 C76 111.9(6) . . ?
C78 C77 H77A 109.2 . . ?
C78 C77 H77B 109.2 . . ?
C77 C78 H78A 109.5 . . ?
C77 C78 H78B 109.5 . . ?
C77 C78 H78C 109.5 . . ?
H78A C78 H78B 109.5 . . ?
H78A C78 H78C 109.5 . . ?
H78B C78 H78C 109.5 . . ?
N11 C79 H79A 107.7 . . ?
N11 C79 H79B 107.7 . . ?
H79A C79 H79B 107.1 . . ?
C80 C79 N11 118.5(7) . . ?
C80 C79 H79A 107.7 . . ?
C80 C79 H79B 107.7 . . ?
C79 C80 H80A 108.3 . . ?
C79 C80 H80B 108.3 . . ?
C79 C80 C81 115.8(7) . . ?
H80A C80 H80B 107.4 . . ?
C81 C80 H80A 108.3 . . ?
C81 C80 H80B 108.3 . . ?
C80 C81 H81A 109.6 . . ?
C80 C81 H81B 109.6 . . ?
C80 C81 C82 110.3(8) . . ?
H81A C81 H81B 108.1 . . ?
C82 C81 H81A 109.6 . . ?
C82 C81 H81B 109.6 . . ?
C81 C82 H82A 109.5 . . ?
C81 C82 H82B 109.5 . . ?
C81 C82 H82C 109.5 . . ?
H82A C82 H82B 109.5 . . ?
H82A C82 H82C 109.5 . . ?
H82B C82 H82C 109.5 . . ?
C83 N12 C91 106.1(5) . . ?
C87 N12 C83 110.2(5) . . ?
C87 N12 C91 110.2(4) . . ?
C95 N12 C83 111.2(5) . . ?
C95 N12 C87 107.7(5) . . ?
C95 N12 C91 111.4(5) . . ?
N12 C83 H83A 108.5 . . ?
N12 C83 H83B 108.5 . . ?
H83A C83 H83B 107.5 . . ?
C84 C83 N12 115.2(6) . . ?
C84 C83 H83A 108.5 . . ?
C84 C83 H83B 108.5 . . ?
C83 C84 H84A 109.7 . . ?
C83 C84 H84B 109.7 . . ?
C83 C84 C85 109.9(6) . . ?
H84A C84 H84B 108.2 . . ?
C85 C84 H84A 109.7 . . ?
C85 C84 H84B 109.7 . . ?
C84 C85 H85A 109.4 . . ?
C84 C85 H85B 109.4 . . ?
H85A C85 H85B 108.0 . . ?
C86 C85 C84 111.0(6) . . ?
C86 C85 H85A 109.4 . . ?
C86 C85 H85B 109.4 . . ?
C85 C86 H86A 109.5 . . ?
C85 C86 H86B 109.5 . . ?
C85 C86 H86C 109.5 . . ?
H86A C86 H86B 109.5 . . ?
H86A C86 H86C 109.5 . . ?
H86B C86 H86C 109.5 . . ?
N12 C87 H87A 108.2 . . ?
N12 C87 H87B 108.2 . . ?
H87A C87 H87B 107.3 . . ?
C88 C87 N12 116.5(5) . . ?
C88 C87 H87A 108.2 . . ?
C88 C87 H87B 108.2 . . ?
C87 C88 H88A 109.5 . . ?
C87 C88 H88B 109.5 . . ?
C87 C88 C89 110.9(5) . . ?
H88A C88 H88B 108.1 . . ?
C89 C88 H88A 109.5 . . ?
C89 C88 H88B 109.5 . . ?
C88 C89 H89A 108.9 . . ?
C88 C89 H89B 108.9 . . ?
H89A C89 H89B 107.8 . . ?
C90 C89 C88 113.2(5) . . ?
C90 C89 H89A 108.9 . . ?
C90 C89 H89B 108.9 . . ?
C89 C90 H90A 109.5 . . ?
C89 C90 H90B 109.5 . . ?
C89 C90 H90C 109.5 . . ?
H90A C90 H90B 109.5 . . ?
H90A C90 H90C 109.5 . . ?
H90B C90 H90C 109.5 . . ?
N12 C91 H91A 108.7 . . ?
N12 C91 H91B 108.7 . . ?
H91A C91 H91B 107.6 . . ?
C92 C91 N12 114.1(5) . . ?
C92 C91 H91A 108.7 . . ?
C92 C91 H91B 108.7 . . ?
C91 C92 H92A 109.9 . . ?
C91 C92 H92B 109.9 . . ?
C91 C92 C93 109.1(6) . . ?
H92A C92 H92B 108.3 . . ?
C93 C92 H92A 109.9 . . ?
C93 C92 H92B 109.9 . . ?
C92 C93 H93A 108.7 . . ?
C92 C93 H93B 108.7 . . ?
H93A C93 H93B 107.6 . . ?
C94 C93 C92 114.2(6) . . ?
C94 C93 H93A 108.7 . . ?
C94 C93 H93B 108.7 . . ?
C93 C94 H94A 109.5 . . ?
C93 C94 H94B 109.5 . . ?
C93 C94 H94C 109.5 . . ?
H94A C94 H94B 109.5 . . ?
H94A C94 H94C 109.5 . . ?
H94B C94 H94C 109.5 . . ?
N12 C95 H95A 108.5 . . ?
N12 C95 H95B 108.5 . . ?
N12 C95 C96 114.9(6) . . ?
H95A C95 H95B 107.5 . . ?
C96 C95 H95A 108.5 . . ?
C96 C95 H95B 108.5 . . ?
C95 C96 H96A 109.3 . . ?
C95 C96 H96B 109.3 . . ?
H96A C96 H96B 107.9 . . ?
C97 C96 C95 111.8(6) . . ?
C97 C96 H96A 109.3 . . ?
C97 C96 H96B 109.3 . . ?
C96 C97 H97A 108.9 . . ?
C96 C97 H97B 108.9 . . ?
H97A C97 H97B 107.8 . . ?
C98 C97 C96 113.2(7) . . ?
C98 C97 H97A 108.9 . . ?
C98 C97 H97B 108.9 . . ?
C97 C98 H98A 109.5 . . ?
C97 C98 H98B 109.5 . . ?
C97 C98 H98C 109.5 . . ?
H98A C98 H98B 109.5 . . ?
H98A C98 H98C 109.5 . . ?
H98B C98 H98C 109.5 . . ?

loop_
_geom_bond_atom_site_label_1
_geom_bond_atom_site_label_2
_geom_bond_distance
_geom_bond_site_symmetry_2
_geom_bond_publ_flag
S1 C1 1.685(6) . ?
S2 C14 1.671(7) . ?
S3 C23 1.689(7) . ?
S4 C36 1.663(8) . ?
N1 H1 0.88(2) . ?
N1 C1 1.331(8) . ?
N1 C44 1.456(7) . ?
N2 H2 0.87(2) . ?
N2 C1 1.382(7) . ?
N2 C2 1.424(7) . ?
N3 H3 0.88(2) . ?
N3 C3 1.379(7) . ?
N3 C8 1.410(7) . ?
N4 H4 0.87(2) . ?
N4 C9 1.396(8) . ?
N4 C14 1.369(8) . ?
N5 H5 0.88(2) . ?
N5 C14 1.346(9) . ?
N5 C15 1.468(8) . ?
N6 H6 0.88(2) . ?
N6 C22 1.435(9) . ?
N6 C23 1.329(8) . ?
N7 H7 0.88(2) . ?
N7 C23 1.362(9) . ?
N7 C24 1.430(8) . ?
N8 H8 0.88(2) . ?
N8 C25 1.378(8) . ?
N8 C30 1.401(7) . ?
N9 H9 0.88(2) . ?
N9 C31 1.413(8) . ?
N9 C36 1.357(9) . ?
N10 H10 0.88(2) . ?
N10 C36 1.361(8) . ?
N10 C37 1.473(9) . ?
C2 C3 1.428(8) . ?
C2 C7 1.354(8) . ?
C3 C4 1.392(8) . ?
C4 C5 1.397(8) . ?
C4 C13 1.448(8) . ?
C5 H5A 0.9500 . ?
C5 C6 1.391(8) . ?
C6 C7 1.420(8) . ?
C6 C45 1.521(8) . ?
C7 H7A 0.9500 . ?
C8 C9 1.398(8) . ?
C8 C13 1.395(8) . ?
C9 C10 1.399(8) . ?
C10 H10A 0.9500 . ?
C10 C11 1.398(9) . ?
C11 C12 1.375(9) . ?
C11 C49 1.548(8) . ?
C12 H12 0.9500 . ?
C12 C13 1.397(8) . ?
C15 H15A 0.9900 . ?
C15 H15B 0.9900 . ?
C15 C16 1.500(10) . ?
C16 C17 1.400(10) . ?
C16 C21 1.380(9) . ?
C17 H17 0.9500 . ?
C17 C18 1.375(10) . ?
C18 H18 0.9500 . ?
C18 C19 1.396(10) . ?
C19 C20 1.387(10) . ?
C19 C22 1.489(10) . ?
C20 H20 0.9500 . ?
C20 C21 1.392(10) . ?
C21 H21 0.9500 . ?
C22 H22A 0.9900 . ?
C22 H22B 0.9900 . ?
C24 C25 1.400(8) . ?
C24 C29 1.372(9) . ?
C25 C26 1.407(8) . ?
C26 C27 1.399(8) . ?
C26 C35 1.455(8) . ?
C27 H27 0.9500 . ?
C27 C28 1.391(8) . ?
C28 C29 1.411(9) . ?
C28 C53 1.548(9) . ?
C29 H29 0.9500 . ?
C30 C31 1.378(8) . ?
C30 C35 1.401(8) . ?
C31 C32 1.393(8) . ?
C32 H32 0.9500 . ?
C32 C33 1.393(9) . ?
C33 C34 1.372(8) . ?
C33 C57 1.543(8) . ?
C34 H34 0.9500 . ?
C34 C35 1.416(8) . ?
C37 H37A 0.9900 . ?
C37 H37B 0.9900 . ?
C37 C38 1.512(9) . ?
C38 C39 1.391(9) . ?
C38 C43 1.377(10) . ?
C39 H39 0.9500 . ?
C39 C40 1.381(10) . ?
C40 H40 0.9500 . ?
C40 C41 1.388(11) . ?
C41 C42 1.390(9) . ?
C41 C44 1.505(9) . ?
C42 H42 0.9500 . ?
C42 C43 1.385(10) . ?
C43 H43 0.9500 . ?
C44 H44A 0.9900 . ?
C44 H44B 0.9900 . ?
C45 C46 1.538(10) . ?
C45 C47 1.555(9) . ?
C45 C48 1.542(8) . ?
C46 H46A 0.9800 . ?
C46 H46B 0.9800 . ?
C46 H46C 0.9800 . ?
C47 H47A 0.9800 . ?
C47 H47B 0.9800 . ?
C47 H47C 0.9800 . ?
C48 H48A 0.9800 . ?
C48 H48B 0.9800 . ?
C48 H48C 0.9800 . ?
C49 C50 1.514(11) . ?
C49 C51 1.531(11) . ?
C49 C52 1.510(9) . ?
C50 H50A 0.9800 . ?
C50 H50B 0.9800 . ?
C50 H50C 0.9800 . ?
C51 H51A 0.9800 . ?
C51 H51B 0.9800 . ?
C51 H51C 0.9800 . ?
C52 H52A 0.9800 . ?
C52 H52B 0.9800 . ?
C52 H52C 0.9800 . ?
C53 C54 1.519(9) . ?
C53 C55 1.520(11) . ?
C53 C56 1.526(11) . ?
C54 H54A 0.9800 . ?
C54 H54B 0.9800 . ?
C54 H54C 0.9800 . ?
C55 H55A 0.9800 . ?
C55 H55B 0.9800 . ?
C55 H55C 0.9800 . ?
C56 H56A 0.9800 . ?
C56 H56B 0.9800 . ?
C56 H56C 0.9800 . ?
C57 C58 1.523(9) . ?
C57 C59 1.522(11) . ?
C57 C60 1.537(10) . ?
C58 H58A 0.9800 . ?
C58 H58B 0.9800 . ?
C58 H58C 0.9800 . ?
C59 H59A 0.9800 . ?
C59 H59B 0.9800 . ?
C59 H59C 0.9800 . ?
C60 H60A 0.9800 . ?
C60 H60B 0.9800 . ?
C60 H60C 0.9800 . ?
O1 C61 1.255(7) . ?
O2 C61 1.269(7) . ?
O3 C66 1.273(8) . ?
O4 C66 1.259(8) . ?
C61 C62 1.494(8) . ?
C62 H62A 0.9900 . ?
C62 H62B 0.9900 . ?
C62 C63 1.504(10) . ?
C63 H63A 0.9900 . ?
C63 H63B 0.9900 . ?
C63 C64 1.534(9) . ?
C64 H64A 0.9900 . ?
C64 H64B 0.9900 . ?
C64 C65 1.525(10) . ?
C65 H65A 0.9900 . ?
C65 H65B 0.9900 . ?
C65 C66 1.494(9) . ?
N11 C67 1.514(8) . ?
N11 C71 1.527(8) . ?
N11 C75 1.515(8) . ?
N11 C79 1.526(9) . ?
C67 H67A 0.9900 . ?
C67 H67B 0.9900 . ?
C67 C68 1.511(9) . ?
C68 H68A 0.9900 . ?
C68 H68B 0.9900 . ?
C68 C69 1.536(10) . ?
C69 H69A 0.9900 . ?
C69 H69B 0.9900 . ?
C69 C70 1.531(10) . ?
C70 H70A 0.9800 . ?
C70 H70B 0.9800 . ?
C70 H70C 0.9800 . ?
C71 H71A 0.9900 . ?
C71 H71B 0.9900 . ?
C71 C72 1.513(10) . ?
C72 H72A 0.9900 . ?
C72 H72B 0.9900 . ?
C72 C73 1.531(9) . ?
C73 H73A 0.9900 . ?
C73 H73B 0.9900 . ?
C73 C74 1.514(11) . ?
C74 H74A 0.9800 . ?
C74 H74B 0.9800 . ?
C74 H74C 0.9800 . ?
C75 H75A 0.9900 . ?
C75 H75B 0.9900 . ?
C75 C76 1.511(9) . ?
C76 H76A 0.9900 . ?
C76 H76B 0.9900 . ?
C76 C77 1.516(9) . ?
C77 H77A 0.9900 . ?
C77 H77B 0.9900 . ?
C77 C78 1.515(10) . ?
C78 H78A 0.9800 . ?
C78 H78B 0.9800 . ?
C78 H78C 0.9800 . ?
C79 H79A 0.9900 . ?
C79 H79B 0.9900 . ?
C79 C80 1.511(10) . ?
C80 H80A 0.9900 . ?
C80 H80B 0.9900 . ?
C80 C81 1.527(11) . ?
C81 H81A 0.9900 . ?
C81 H81B 0.9900 . ?
C81 C82 1.536(10) . ?
C82 H82A 0.9800 . ?
C82 H82B 0.9800 . ?
C82 H82C 0.9800 . ?
N12 C83 1.530(8) . ?
N12 C87 1.517(7) . ?
N12 C91 1.539(8) . ?
N12 C95 1.507(8) . ?
C83 H83A 0.9900 . ?
C83 H83B 0.9900 . ?
C83 C84 1.528(9) . ?
C84 H84A 0.9900 . ?
C84 H84B 0.9900 . ?
C84 C85 1.532(9) . ?
C85 H85A 0.9900 . ?
C85 H85B 0.9900 . ?
C85 C86 1.516(10) . ?
C86 H86A 0.9800 . ?
C86 H86B 0.9800 . ?
C86 H86C 0.9800 . ?
C87 H87A 0.9900 . ?
C87 H87B 0.9900 . ?
C87 C88 1.512(9) . ?
C88 H88A 0.9900 . ?
C88 H88B 0.9900 . ?
C88 C89 1.523(8) . ?
C89 H89A 0.9900 . ?
C89 H89B 0.9900 . ?
C89 C90 1.508(9) . ?
C90 H90A 0.9800 . ?
C90 H90B 0.9800 . ?
C90 H90C 0.9800 . ?
C91 H91A 0.9900 . ?
C91 H91B 0.9900 . ?
C91 C92 1.521(8) . ?
C92 H92A 0.9900 . ?
C92 H92B 0.9900 . ?
C92 C93 1.542(9) . ?
C93 H93A 0.9900 . ?
C93 H93B 0.9900 . ?
C93 C94 1.514(10) . ?
C94 H94A 0.9800 . ?
C94 H94B 0.9800 . ?
C94 H94C 0.9800 . ?
C95 H95A 0.9900 . ?
C95 H95B 0.9900 . ?
C95 C96 1.526(9) . ?
C96 H96A 0.9900 . ?
C96 H96B 0.9900 . ?
C96 C97 1.507(10) . ?
C97 H97A 0.9900 . ?
C97 H97B 0.9900 . ?
C97 C98 1.485(12) . ?
C98 H98A 0.9800 . ?
C98 H98B 0.9800 . ?
C98 H98C 0.9800 . ?

loop_
_geom_hbond_atom_site_label_D
_geom_hbond_atom_site_label_H
_geom_hbond_atom_site_label_A
_geom_hbond_distance_DH
_geom_hbond_distance_HA
_geom_hbond_distance_DA
_geom_hbond_angle_DHA
_geom_hbond_site_symmetry_A
_geom_hbond_publ_flag
N1 H1 O1 0.88(2) 2.17(4) 2.931(6) 144(6) . yes
N2 H2 O1 0.87(2) 1.92(3) 2.745(7) 156(6) . yes
N3 H3 O1 0.88(2) 2.64(6) 3.269(7) 130(6) . yes
N3 H3 O2 0.88(2) 2.19(4) 2.997(7) 152(6) . yes
N4 H4 O2 0.87(2) 1.96(2) 2.826(7) 174(7) . yes
N5 H5 O2 0.88(2) 2.21(4) 2.987(7) 146(6) . yes
N6 H6 O3 0.88(2) 2.12(5) 2.881(7) 145(7) . yes
N7 H7 O3 0.88(2) 2.30(6) 2.900(7) 125(6) . yes
N8 H8 O3 0.88(2) 2.01(4) 2.809(7) 151(6) . yes
N8 H8 O4 0.88(2) 2.89(5) 3.537(7) 132(5) . yes
N9 H9 O4 0.88(2) 1.88(3) 2.733(7) 164(7) . yes
N10 H10 O4 0.88(2) 2.25(5) 2.968(7) 138(6) . yes

loop_
_geom_torsion_atom_site_label_1
_geom_torsion_atom_site_label_2
_geom_torsion_atom_site_label_3
_geom_torsion_atom_site_label_4
_geom_torsion
_geom_torsion_site_symmetry_1
_geom_torsion_site_symmetry_2
_geom_torsion_site_symmetry_3
_geom_torsion_site_symmetry_4
_geom_torsion_publ_flag
N2 C2 C3 N3 1.0(10) . . . . ?
N2 C2 C3 C4 -173.4(5) . . . . ?
N2 C2 C7 C6 173.6(6) . . . . ?
N3 C3 C4 C5 -177.7(6) . . . . ?
N3 C3 C4 C13 2.1(7) . . . . ?
N3 C8 C9 N4 -3.8(11) . . . . ?
N3 C8 C9 C10 178.9(6) . . . . ?
N3 C8 C13 C4 1.8(7) . . . . ?
N3 C8 C13 C12 179.2(6) . . . . ?
N4 C9 C10 C11 -175.2(6) . . . . ?
N5 C15 C16 C17 -47.9(9) . . . . ?
N5 C15 C16 C21 135.0(6) . . . . ?
N7 C24 C25 N8 -3.1(10) . . . . ?
N7 C24 C25 C26 178.2(6) . . . . ?
N7 C24 C29 C28 -177.6(7) . . . . ?
N8 C25 C26 C27 -177.9(6) . . . . ?
N8 C25 C26 C35 -0.6(7) . . . . ?
N8 C30 C31 N9 3.9(10) . . . . ?
N8 C30 C31 C32 -179.4(6) . . . . ?
N8 C30 C35 C26 2.7(7) . . . . ?
N8 C30 C35 C34 179.6(6) . . . . ?
N9 C31 C32 C33 177.3(6) . . . . ?
N10 C37 C38 C39 -122.9(7) . . . . ?
N10 C37 C38 C43 60.1(9) . . . . ?
C1 N1 C44 C41 -174.6(7) . . . . ?
C1 N2 C2 C3 -179.3(6) . . . . ?
C1 N2 C2 C7 6.6(11) . . . . ?
C2 N2 C1 S1 29.0(10) . . . . ?
C2 N2 C1 N1 -154.3(6) . . . . ?
C2 C3 C4 C5 -2.2(9) . . . . ?
C2 C3 C4 C13 177.6(6) . . . . ?
C3 N3 C8 C9 178.9(7) . . . . ?
C3 N3 C8 C13 -0.6(7) . . . . ?
C3 C2 C7 C6 -0.4(10) . . . . ?
C3 C4 C5 C6 2.2(10) . . . . ?
C3 C4 C13 C8 -2.4(7) . . . . ?
C3 C4 C13 C12 -179.3(7) . . . . ?
C4 C5 C6 C7 -1.3(9) . . . . ?
C4 C5 C6 C45 177.0(6) . . . . ?
C5 C4 C13 C8 177.4(7) . . . . ?
C5 C4 C13 C12 0.5(13) . . . . ?
C5 C6 C7 C2 0.4(10) . . . . ?
C5 C6 C45 C46 -113.1(7) . . . . ?
C5 C6 C45 C47 126.7(6) . . . . ?
C5 C6 C45 C48 6.8(9) . . . . ?
C7 C2 C3 N3 175.7(6) . . . . ?
C7 C2 C3 C4 1.3(9) . . . . ?
C7 C6 C45 C46 65.3(7) . . . . ?
C7 C6 C45 C47 -55.0(8) . . . . ?
C7 C6 C45 C48 -174.8(6) . . . . ?
C8 N3 C3 C2 -175.7(6) . . . . ?
C8 N3 C3 C4 -0.9(7) . . . . ?
C8 C9 C10 C11 1.8(10) . . . . ?
C9 N4 C14 S2 -20.1(12) . . . . ?
C9 N4 C14 N5 160.0(7) . . . . ?
C9 C8 C13 C4 -177.8(6) . . . . ?
C9 C8 C13 C12 -0.4(10) . . . . ?
C9 C10 C11 C12 0.0(10) . . . . ?
C9 C10 C11 C49 178.6(6) . . . . ?
C10 C11 C12 C13 -2.1(10) . . . . ?
C10 C11 C49 C50 -118.8(7) . . . . ?
C10 C11 C49 C51 124.6(7) . . . . ?
C10 C11 C49 C52 2.0(10) . . . . ?
C11 C12 C13 C4 178.8(7) . . . . ?
C11 C12 C13 C8 2.3(10) . . . . ?
C12 C11 C49 C50 59.8(9) . . . . ?
C12 C11 C49 C51 -56.8(9) . . . . ?
C12 C11 C49 C52 -179.4(7) . . . . ?
C13 C4 C5 C6 -177.5(7) . . . . ?
C13 C8 C9 N4 175.7(6) . . . . ?
C13 C8 C9 C10 -1.6(10) . . . . ?
C14 N4 C9 C8 -163.8(7) . . . . ?
C14 N4 C9 C10 13.2(12) . . . . ?
C14 N5 C15 C16 159.8(7) . . . . ?
C15 N5 C14 S2 -4.8(11) . . . . ?
C15 N5 C14 N4 175.1(7) . . . . ?
C15 C16 C17 C18 179.5(6) . . . . ?
C15 C16 C21 C20 179.9(6) . . . . ?
C16 C17 C18 C19 2.8(10) . . . . ?
C17 C16 C21 C20 2.7(10) . . . . ?
C17 C18 C19 C20 -1.7(10) . . . . ?
C17 C18 C19 C22 176.9(6) . . . . ?
C18 C19 C20 C21 1.1(10) . . . . ?
C18 C19 C22 N6 147.1(6) . . . . ?
C19 C20 C21 C16 -1.7(10) . . . . ?
C20 C19 C22 N6 -34.5(9) . . . . ?
C21 C16 C17 C18 -3.3(10) . . . . ?
C22 N6 C23 S3 1.0(10) . . . . ?
C22 N6 C23 N7 -176.6(6) . . . . ?
C22 C19 C20 C21 -177.5(6) . . . . ?
C23 N6 C22 C19 145.7(7) . . . . ?
C23 N7 C24 C25 98.8(8) . . . . ?
C23 N7 C24 C29 -81.1(9) . . . . ?
C24 N7 C23 S3 22.6(9) . . . . ?
C24 N7 C23 N6 -159.8(6) . . . . ?
C24 C25 C26 C27 0.9(10) . . . . ?
C24 C25 C26 C35 178.2(6) . . . . ?
C25 N8 C30 C31 172.2(7) . . . . ?
C25 N8 C30 C35 -3.1(7) . . . . ?
C25 C24 C29 C28 2.4(11) . . . . ?
C25 C26 C27 C28 -0.6(10) . . . . ?
C25 C26 C35 C30 -1.3(7) . . . . ?
C25 C26 C35 C34 -177.5(7) . . . . ?
C26 C27 C28 C29 1.1(10) . . . . ?
C26 C27 C28 C53 179.6(6) . . . . ?
C27 C26 C35 C30 175.4(8) . . . . ?
C27 C26 C35 C34 -0.9(14) . . . . ?
C27 C28 C29 C24 -2.1(11) . . . . ?
C27 C28 C53 C54 -178.7(7) . . . . ?
C27 C28 C53 C55 61.3(9) . . . . ?
C27 C28 C53 C56 -58.2(9) . . . . ?
C29 C24 C25 N8 176.8(7) . . . . ?
C29 C24 C25 C26 -1.9(10) . . . . ?
C29 C28 C53 C54 -0.2(10) . . . . ?
C29 C28 C53 C55 -120.3(8) . . . . ?
C29 C28 C53 C56 120.2(7) . . . . ?
C30 N8 C25 C24 -176.5(6) . . . . ?
C30 N8 C25 C26 2.3(7) . . . . ?
C30 C31 C32 C33 0.7(10) . . . . ?
C31 N9 C36 S4 -2.8(9) . . . . ?
C31 N9 C36 N10 177.2(5) . . . . ?
C31 C30 C35 C26 -173.0(6) . . . . ?
C31 C30 C35 C34 3.9(10) . . . . ?
C31 C32 C33 C34 3.8(10) . . . . ?
C31 C32 C33 C57 -178.1(6) . . . . ?
C32 C33 C34 C35 -4.5(10) . . . . ?
C32 C33 C57 C58 13.6(10) . . . . ?
C32 C33 C57 C59 -107.8(8) . . . . ?
C32 C33 C57 C60 133.0(7) . . . . ?
C33 C34 C35 C26 176.7(7) . . . . ?
C33 C34 C35 C30 0.8(9) . . . . ?
C34 C33 C57 C58 -168.4(7) . . . . ?
C34 C33 C57 C59 70.2(9) . . . . ?
C34 C33 C57 C60 -48.9(9) . . . . ?
C35 C26 C27 C28 -176.9(7) . . . . ?
C35 C30 C31 N9 178.6(6) . . . . ?
C35 C30 C31 C32 -4.6(10) . . . . ?
C36 N9 C31 C30 -130.4(7) . . . . ?
C36 N9 C31 C32 53.1(10) . . . . ?
C36 N10 C37 C38 -171.2(6) . . . . ?
C37 N10 C36 S4 -1.0(9) . . . . ?
C37 N10 C36 N9 179.0(6) . . . . ?
C37 C38 C39 C40 -175.1(6) . . . . ?
C37 C38 C43 C42 176.6(6) . . . . ?
C38 C39 C40 C41 -0.4(10) . . . . ?
C39 C38 C43 C42 -0.5(10) . . . . ?
C39 C40 C41 C42 -2.6(10) . . . . ?
C39 C40 C41 C44 173.4(6) . . . . ?
C40 C41 C42 C43 4.1(10) . . . . ?
C40 C41 C44 N1 57.2(9) . . . . ?
C41 C42 C43 C38 -2.6(10) . . . . ?
C42 C41 C44 N1 -126.8(7) . . . . ?
C43 C38 C39 C40 2.0(10) . . . . ?
C44 N1 C1 S1 -4.3(10) . . . . ?
C44 N1 C1 N2 178.9(6) . . . . ?
C44 C41 C42 C43 -172.1(6) . . . . ?
C45 C6 C7 C2 -178.0(6) . . . . ?
C49 C11 C12 C13 179.3(6) . . . . ?
C53 C28 C29 C24 179.5(7) . . . . ?
C57 C33 C34 C35 177.4(6) . . . . ?
O1 C61 C62 C63 -1.3(10) . . . . ?
O2 C61 C62 C63 177.9(6) . . . . ?
C61 C62 C63 C64 -176.3(6) . . . . ?
C62 C63 C64 C65 -61.8(9) . . . . ?
C63 C64 C65 C66 -163.7(6) . . . . ?
C64 C65 C66 O3 -84.2(8) . . . . ?
C64 C65 C66 O4 97.7(8) . . . . ?
N11 C67 C68 C69 178.8(6) . . . . ?
N11 C71 C72 C73 -167.6(5) . . . . ?
N11 C75 C76 C77 176.6(5) . . . . ?
N11 C79 C80 C81 -89.1(9) . . . . ?
C67 N11 C71 C72 -49.4(7) . . . . ?
C67 N11 C75 C76 -174.8(6) . . . . ?
C67 N11 C79 C80 63.3(8) . . . . ?
C67 C68 C69 C70 -177.9(6) . . . . ?
C71 N11 C67 C68 -58.1(7) . . . . ?
C71 N11 C75 C76 64.6(7) . . . . ?
C71 N11 C79 C80 -177.0(6) . . . . ?
C71 C72 C73 C74 -177.6(6) . . . . ?
C75 N11 C67 C68 -179.3(5) . . . . ?
C75 N11 C71 C72 70.1(7) . . . . ?
C75 N11 C79 C80 -56.9(8) . . . . ?
C75 C76 C77 C78 176.9(6) . . . . ?
C79 N11 C67 C68 59.4(7) . . . . ?
C79 N11 C71 C72 -170.2(6) . . . . ?
C79 N11 C75 C76 -52.6(7) . . . . ?
C79 C80 C81 C82 -166.8(8) . . . . ?
N12 C83 C84 C85 -177.2(5) . . . . ?
N12 C87 C88 C89 177.0(5) . . . . ?
N12 C91 C92 C93 -178.0(5) . . . . ?
N12 C95 C96 C97 165.6(6) . . . . ?
C83 N12 C87 C88 -60.5(7) . . . . ?
C83 N12 C91 C92 178.5(5) . . . . ?
C83 N12 C95 C96 55.9(7) . . . . ?
C83 C84 C85 C86 178.4(5) . . . . ?
C87 N12 C83 C84 -58.5(7) . . . . ?
C87 N12 C91 C92 59.2(7) . . . . ?
C87 N12 C95 C96 176.8(5) . . . . ?
C87 C88 C89 C90 178.3(5) . . . . ?
C91 N12 C83 C84 -177.9(5) . . . . ?
C91 N12 C87 C88 56.4(7) . . . . ?
C91 N12 C95 C96 -62.2(7) . . . . ?
C91 C92 C93 C94 67.1(7) . . . . ?
C95 N12 C83 C84 60.8(7) . . . . ?
C95 N12 C87 C88 178.0(5) . . . . ?
C95 N12 C91 C92 -60.3(7) . . . . ?
C95 C96 C97 C98 -77.6(9) . . . . ?

loop_
_exptl_oxdiff_crystal_face_indexfrac_h
_exptl_oxdiff_crystal_face_indexfrac_k
_exptl_oxdiff_crystal_face_indexfrac_l
_exptl_oxdiff_crystal_face_x
_exptl_oxdiff_crystal_face_y
_exptl_oxdiff_crystal_face_z
0.0011 0.0091 0.9915 0.0203 -0.0569 -0.0356
-0.0011 -0.0091 -0.9915 -0.0203 0.0569 0.0356
-2.9385 -4.9508 -3.0347 -0.4606 0.1582 -0.1724
-0.9503 -4.9132 1.9540 -0.2158 0.0324 -0.4395
2.9719 1.0207 5.0069 0.3535 -0.0915 -0.2290
1.9427 4.9183 -0.9469 0.3078 -0.0099 0.3594
-2.0038 1.9366 -4.9833 -0.1711 0.0356 0.4321
1.9461 3.8946 -4.9154 0.1899 0.2628 0.4194
-2.9452 -2.9034 4.9024 -0.2247 -0.3873 -0.2924
4.9357 1.9082 -4.8738 0.3314 0.5912 0.1210
0.0211 -1.9285 4.9520 0.0275 -0.1943 -0.3432
-3.9988 4.9974 4.9082 -0.0013 -0.8276 0.4122
